data_1550158
loop_
_publ_author_name
'Lu, Xing'
'Shen, Wangqiang'
'Bao, Lipiao'
'Hu, Shuaifeng'
'Yang, Le'
'Jin, Peng'
'Xie, Yun-Peng'
'Akasaka, Takeshi'

_publ_section_title
;
 Crystallographic Characterization of Lu2C2n (2n = 76-90): Cluster
 Selection by Cage Size
;
_journal_name_full 'Chemical Science'
_journal_paper_doi 10.1039/C8SC03886D
_journal_year 2019
_chemical_formula_moiety 'Lu2 C90, C36 H44 N4 Ni, 1.6(C6 H6), 0.4(C S2)'
_chemical_formula_sum 'C136 H53.6 Lu2 N4 Ni S0.8'
_chemical_formula_weight 2177.69
_chemical_name_common 'Lu2C2@Cs-C88 Ni(OEP)'
_chemical_name_systematic 'Lu2C2@Cs-C88 Ni(OEP)'
_space_group_crystal_system triclinic
_space_group_IT_number 2
_space_group_name_Hall '-P 1'
_space_group_name_H-M_alt 'P -1'
_symmetry_space_group_name_Hall '-P 1'
_symmetry_space_group_name_H-M 'P -1'
_atom_sites_solution_hydrogens geom
_audit_creation_method SHELXL-2014/7
_audit_update_record
;
2018-04-13 deposited with the CCDC.
2018-10-29 downloaded from the CCDC.
;
_cell_angle_alpha 84.624(5)
_cell_angle_beta 88.620(5)
_cell_angle_gamma 62.644(5)
_cell_formula_units_Z 2
_cell_length_a 14.749(5)
_cell_length_b 15.029(5)
_cell_length_c 19.899(5)
_cell_measurement_reflns_used 9723
_cell_measurement_temperature 100(2)
_cell_measurement_theta_max 23.127
_cell_measurement_theta_min 2.503
_cell_volume 3899(2)
_computing_structure_refinement 'SHELXL-2014/7 (Sheldrick, 2014)'
_diffrn_ambient_temperature 100(2)
_diffrn_measured_fraction_theta_full 0.914
_diffrn_measured_fraction_theta_max 0.913
_diffrn_measurement_device_type 'CCD MX300-HE'
_diffrn_measurement_method 'phi scans'
_diffrn_radiation_type synchrotron
_diffrn_radiation_wavelength 0.6525
_diffrn_reflns_av_R_equivalents 0.0703
_diffrn_reflns_av_unetI/netI 0.0691
_diffrn_reflns_Laue_measured_fraction_full 0.914
_diffrn_reflns_Laue_measured_fraction_max 0.913
_diffrn_reflns_limit_h_max 17
_diffrn_reflns_limit_h_min -17
_diffrn_reflns_limit_k_max 18
_diffrn_reflns_limit_k_min -18
_diffrn_reflns_limit_l_max 23
_diffrn_reflns_limit_l_min -23
_diffrn_reflns_number 44643
_diffrn_reflns_point_group_measured_fraction_full 0.914
_diffrn_reflns_point_group_measured_fraction_max 0.913
_diffrn_reflns_theta_full 23.048
_diffrn_reflns_theta_max 23.154
_diffrn_reflns_theta_min 0.944
_diffrn_source 'SSRF, Beamline BL17B'
_exptl_absorpt_coefficient_mu 2.309
_exptl_absorpt_correction_T_max 0.7449
_exptl_absorpt_correction_T_min 0.4105
_exptl_absorpt_correction_type multi-scan
_exptl_crystal_colour Black
_exptl_crystal_density_diffrn 1.855
_exptl_crystal_description Block
_exptl_crystal_F_000 2161
_exptl_crystal_size_max 0.150
_exptl_crystal_size_mid 0.100
_exptl_crystal_size_min 0.080
_refine_diff_density_max 1.917
_refine_diff_density_min -2.525
_refine_diff_density_rms 0.210
_refine_ls_extinction_method none
_refine_ls_goodness_of_fit_ref 1.039
_refine_ls_hydrogen_treatment constr
_refine_ls_matrix_type full
_refine_ls_number_parameters 1466
_refine_ls_number_reflns 13054
_refine_ls_number_restraints 1714
_refine_ls_restrained_S_all 0.998
_refine_ls_R_factor_all 0.0991
_refine_ls_R_factor_gt 0.0916
_refine_ls_shift/su_max 0.021
_refine_ls_shift/su_mean 0.000
_refine_ls_structure_factor_coef Fsqd
_refine_ls_weighting_details 'w=1/[\s^2^(Fo^2^)+(0.1659P)^2^+37.0596P] where P=(Fo^2^+2Fc^2^)/3'
_refine_ls_weighting_scheme calc
_refine_ls_wR_factor_gt 0.2540
_refine_ls_wR_factor_ref 0.2637
_reflns_Friedel_coverage 0.000
_reflns_number_gt 11440
_reflns_number_total 13054
_reflns_threshold_expression 'I > 2\s(I)'
_cod_data_source_file c8sc03886d2.cif
_cod_data_source_block Lu2C2@Cs-C88
_cod_depositor_comments
;
The following automatic conversions were performed:

'_exptl_absorpt_correction_type' value 'Multi-scan' changed to
'multi-scan' according to
/home/data/users/saulius/crontab/automatic-downloads/rss-feeds/RSC/lib/dictionaries/cif_core.dic
dictionary named 'cif_core.dic' version 2.4.2 from 2011-04-26.

Automatic conversion script
Id: cif_fix_values 4973 2017-02-22 13:04:09Z antanas 
;
_cod_original_formula_sum 'C136 H53.60 Lu2 N4 Ni S0.80'
_cod_database_code 1550158
_shelx_shelxl_version_number 2014/7
_shelx_space_group_comment
;
The symmetry employed for this shelxl refinement is uniquely defined
by the following loop, which should always be used as a source of
symmetry information in preference to the above space-group names.
They are only intended as comments.
;
_shelx_estimated_absorpt_t_min 0.758
_shelx_estimated_absorpt_t_max 0.831

loop_
_space_group_symop_operation_xyz
'x, y, z'
'-x, -y, -z'

loop_
_atom_site_label
_atom_site_type_symbol
_atom_site_fract_x
_atom_site_fract_y
_atom_site_fract_z
_atom_site_U_iso_or_equiv
_atom_site_adp_type
_atom_site_occupancy
_atom_site_site_symmetry_order
_atom_site_calc_flag
_atom_site_refinement_flags_posn
_atom_site_refinement_flags_adp
_atom_site_refinement_flags_occupancy
_atom_site_disorder_assembly
_atom_site_disorder_group
Lu1 Lu 0.6161(3) 0.1346(3) 0.87770(19) 0.0418(8) Uani 0.1148 1 d . U P A 1
Lu2 Lu 0.5916(12) 0.3606(13) 0.8161(10) 0.055(3) Uani 0.0311 1 d . U P A 1
Lu3 Lu 0.5718(4) 0.3010(3) 0.86765(16) 0.0380(6) Uani 0.4908 1 d . U P A 1
Lu4 Lu 0.5718(8) 0.3121(7) 0.8507(4) 0.0405(14) Uani 0.2151 1 d . U P A 1
Lu5 Lu 0.509(2) 0.349(2) 0.8541(15) 0.049(3) Uani 0.0212 1 d . U P A 1
Lu6 Lu 0.5777(12) 0.2161(13) 0.8893(9) 0.044(2) Uani 0.0275 1 d . U P A 1
Lu7 Lu 0.8380(3) 0.0540(3) 0.75803(13) 0.0225(5) Uani 0.5782 1 d . U P A 1
Lu8 Lu 0.7797(9) 0.0204(8) 0.8136(6) 0.0360(19) Uani 0.0342 1 d . U P A 1
Lu9 Lu 0.8617(19) 0.076(2) 0.7971(17) 0.030(3) Uani 0.0169 1 d . U P A 1
Lu10 Lu 0.775(2) 0.0515(19) 0.7677(13) 0.032(3) Uani 0.0176 1 d . U P A 1
Lu11 Lu 0.8226(3) 0.2153(3) 0.73250(19) 0.0363(8) Uani 0.106 1 d . U P A 1
Lu12 Lu 0.894(2) 0.023(2) 0.7590(13) 0.032(3) Uani 0.0202 1 d . U P A 1
Lu13 Lu 0.860(3) 0.042(3) 0.821(2) 0.032(3) Uani 0.0102 1 d . U P A 1
Lu14 Lu 0.777(2) 0.095(2) 0.7505(12) 0.030(2) Uiso 0.0176 1 d . U P A 1
Lu15 Lu 0.8195(17) 0.0415(16) 0.7343(14) 0.032(3) Uani 0.0249 1 d . U P A 1
Lu16 Lu 0.8350(14) 0.0507(13) 0.7719(6) 0.027(2) Uani 0.14 1 d . U P A 1
Lu17 Lu 0.801(4) 0.068(4) 0.702(3) 0.028(4) Uani 0.0076 1 d . U P A 1
Lu18 Lu 0.5490(14) 0.2776(16) 0.8270(12) 0.054(3) Uani 0.0276 1 d . U P A 1
Lu19 Lu 0.8347(16) 0.1329(16) 0.7325(11) 0.029(2) Uiso 0.0168 1 d . U P A 1
Lu20 Lu 0.6283(19) 0.2716(18) 0.8724(13) 0.045(3) Uani 0.0255 1 d . U P A 1
Lu21 Lu 0.594(2) 0.313(2) 0.902(2) 0.046(3) Uani 0.018 1 d . U P A 1
Lu22 Lu 0.638(2) 0.327(2) 0.8625(17) 0.051(3) Uani 0.017 1 d . U P A 1
Lu23 Lu 0.666(3) 0.226(3) 0.918(2) 0.045(4) Uani 0.0114 1 d . U P A 1
Lu24 Lu 0.916(3) -0.016(3) 0.787(2) 0.029(3) Uani 0.0097 1 d . U P A 1
C1C C 0.7094(14) 0.1523(13) 0.8335(9) 0.0411(18) Uani 0.5736 1 d . U P A 1
C2C C 0.7209(8) 0.2187(7) 0.8021(5) 0.0411(18) Uani 1 1 d . U . A 1
C3C C 0.6777(19) 0.2064(17) 0.7606(12) 0.0411(18) Uani 0.4264 1 d . U P A 1
Ni1A Ni 0.52299(7) 0.01793(6) 0.58210(4) 0.0178(3) Uani 1 1 d . . . B 2
N1A N 0.4667(5) -0.0368(4) 0.6559(3) 0.0190(7) Uani 1 1 d . . . B 2
N2A N 0.3981(5) 0.1484(4) 0.5805(3) 0.0190(7) Uani 1 1 d . . . B 2
N3A N 0.5809(5) 0.0742(5) 0.5100(3) 0.0215(13) Uani 1 1 d . . . B 2
N4A N 0.6503(5) -0.1107(4) 0.5862(3) 0.0190(7) Uani 1 1 d . . . B 2
C1A C 0.5140(6) -0.1322(6) 0.6892(4) 0.0240(6) Uani 1 1 d . U . B 2
C2A C 0.4499(6) -0.1422(6) 0.7429(4) 0.0240(6) Uani 1 1 d . U . B 2
C3A C 0.4795(6) -0.2338(6) 0.7918(4) 0.0240(6) Uani 1 1 d . U . B 2
H3AA H 0.5102 -0.2932 0.7672 0.029 Uiso 1 1 calc R U . B 2
H3AB H 0.4184 -0.2315 0.8127 0.029 Uiso 1 1 calc R U . B 2
C4A C 0.5534(6) -0.2435(6) 0.8465(4) 0.0240(6) Uani 1 1 d . U . B 2
H4AA H 0.5693 -0.3033 0.8761 0.036 Uiso 1 1 calc R U . B 2
H4AB H 0.5230 -0.1858 0.8719 0.036 Uiso 1 1 calc R U . B 2
H4AC H 0.6149 -0.2475 0.8264 0.036 Uiso 1 1 calc R U . B 2
C5A C 0.3638(6) -0.0532(6) 0.7408(4) 0.0240(6) Uani 1 1 d . U . B 2
C6A C 0.2752(6) -0.0204(6) 0.7876(4) 0.0240(6) Uani 1 1 d . U . B 2
H6AA H 0.2754 -0.0793 0.8122 0.029 Uiso 1 1 calc R U . B 2
H6AB H 0.2121 0.0146 0.7613 0.029 Uiso 1 1 calc R U . B 2
C7A C 0.2787(7) 0.0487(7) 0.8379(4) 0.0319(18) Uani 1 1 d . U . B 2
H7AA H 0.2218 0.0663 0.8674 0.048 Uiso 1 1 calc R U . B 2
H7AB H 0.2754 0.1086 0.8139 0.048 Uiso 1 1 calc R U . B 2
H7AC H 0.3412 0.0145 0.8641 0.048 Uiso 1 1 calc R U . B 2
C8A C 0.3760(6) 0.0110(6) 0.6863(4) 0.0215(15) Uani 1 1 d . U . B 2
C9A C 0.3027(6) 0.1093(6) 0.6695(4) 0.0221(15) Uani 1 1 d . U . B 2
H9A H 0.2417 0.1334 0.6927 0.027 Uiso 1 1 calc R U . B 2
C10A C 0.3151(6) 0.1729(6) 0.6208(4) 0.0236(15) Uani 1 1 d . U . B 2
C11A C 0.2404(6) 0.2776(6) 0.6054(4) 0.0266(16) Uani 1 1 d . U . B 2
C12A C 0.1422(6) 0.3291(6) 0.6424(5) 0.0319(18) Uani 1 1 d . U . B 2
H12A H 0.1114 0.2841 0.6491 0.038 Uiso 1 1 calc R U . B 2
H12B H 0.0954 0.3885 0.6146 0.038 Uiso 1 1 calc R U . B 2
C13A C 0.2794(6) 0.3144(6) 0.5541(4) 0.0232(15) Uani 1 1 d . U . B 2
C14A C 0.2325(6) 0.4206(6) 0.5203(4) 0.0287(17) Uani 1 1 d . U . B 2
H14A H 0.1592 0.4518 0.5267 0.034 Uiso 1 1 calc R U . B 2
H14B H 0.2442 0.4181 0.4722 0.034 Uiso 1 1 calc R U . B 2
C15A C 0.2751(8) 0.4853(6) 0.5474(5) 0.038(2) Uani 1 1 d . U . B 2
H15A H 0.2453 0.5504 0.5224 0.057 Uiso 1 1 calc R U . B 2
H15B H 0.3479 0.4538 0.5426 0.057 Uiso 1 1 calc R U . B 2
H15C H 0.2590 0.4926 0.5942 0.057 Uiso 1 1 calc R U . B 2
C16A C 0.3765(6) 0.2358(5) 0.5400(4) 0.0206(14) Uani 1 1 d . U . B 2
C17A C 0.4407(6) 0.2453(5) 0.4918(4) 0.0209(15) Uani 1 1 d . U . B 2
H17A H 0.4179 0.3066 0.4657 0.025 Uiso 1 1 calc R U . B 2
C18A C 0.5354(6) 0.1709(6) 0.4796(4) 0.0240(6) Uani 1 1 d . U . B 2
C19A C 0.6048(6) 0.1845(6) 0.4311(4) 0.0233(15) Uani 1 1 d . U . B 2
C20A C 0.5835(6) 0.2824(6) 0.3922(4) 0.0275(17) Uani 1 1 d . U . B 2
H20A H 0.5120 0.3175 0.3783 0.033 Uiso 1 1 calc R U . B 2
H20B H 0.6239 0.2693 0.3517 0.033 Uiso 1 1 calc R U . B 2
C21A C 0.6081(8) 0.3496(6) 0.4334(5) 0.040(2) Uani 1 1 d . U . B 2
H21A H 0.5974 0.4096 0.4058 0.060 Uiso 1 1 calc R U . B 2
H21B H 0.6780 0.3141 0.4488 0.060 Uiso 1 1 calc R U . B 2
H21C H 0.5643 0.3672 0.4716 0.060 Uiso 1 1 calc R U . B 2
C22A C 0.6913(6) 0.0965(6) 0.4336(4) 0.0235(15) Uani 1 1 d . U . B 2
C23A C 0.7892(6) 0.0727(6) 0.3980(4) 0.0258(16) Uani 1 1 d . U . B 2
H23A H 0.7750 0.1165 0.3564 0.031 Uiso 1 1 calc R U . B 2
H23B H 0.8193 0.0038 0.3863 0.031 Uiso 1 1 calc R U . B 2
C24A C 0.8653(7) 0.0860(8) 0.4417(5) 0.037(2) Uani 1 1 d . U . B 2
H24A H 0.9243 0.0765 0.4158 0.055 Uiso 1 1 calc R U . B 2
H24B H 0.8855 0.0373 0.4804 0.055 Uiso 1 1 calc R U . B 2
H24C H 0.8337 0.1526 0.4563 0.055 Uiso 1 1 calc R U . B 2
C25A C 0.7480(6) -0.0701(6) 0.4987(4) 0.0220(15) Uani 1 1 d . U . B 2
H25A H 0.8085 -0.0942 0.4751 0.026 Uiso 1 1 calc R U . B 2
C26A C 0.7349(6) -0.1337(5) 0.5484(4) 0.0217(15) Uani 1 1 d . U . B 2
C27A C 0.8143(6) -0.2355(6) 0.5667(4) 0.0266(16) Uani 1 1 d . U . B 2
C28A C 0.9154(6) -0.2836(6) 0.5355(4) 0.0293(17) Uani 1 1 d . U . B 2
H28A H 0.9068 -0.2674 0.4869 0.035 Uiso 1 1 calc R U . B 2
H28B H 0.9434 -0.3560 0.5444 0.035 Uiso 1 1 calc R U . B 2
C29A C 0.9917(7) -0.2515(7) 0.5607(5) 0.041(2) Uani 1 1 d . U . B 2
H29A H 1.0548 -0.2840 0.5375 0.061 Uiso 1 1 calc R U . B 2
H29B H 1.0038 -0.2705 0.6084 0.061 Uiso 1 1 calc R U . B 2
H29C H 0.9647 -0.1799 0.5523 0.061 Uiso 1 1 calc R U . B 2
C30A C 0.7741(6) -0.2727(5) 0.6175(4) 0.0237(15) Uani 1 1 d . U . B 2
C31A C 0.8253(6) -0.3749(6) 0.6579(5) 0.0301(17) Uani 1 1 d . U . B 2
H31A H 0.7756 -0.3999 0.6658 0.036 Uiso 1 1 calc R U . B 2
H31B H 0.8794 -0.4214 0.6313 0.036 Uiso 1 1 calc R U . B 2
C32A C 0.8696(8) -0.3735(7) 0.7244(5) 0.041(2) Uani 1 1 d . U . B 2
H32A H 0.9004 -0.4401 0.7472 0.061 Uiso 1 1 calc R U . B 2
H32B H 0.8165 -0.3287 0.7515 0.061 Uiso 1 1 calc R U . B 2
H32C H 0.9205 -0.3507 0.7171 0.061 Uiso 1 1 calc R U . B 2
C33A C 0.6742(6) -0.1966(6) 0.6290(4) 0.0228(15) Uani 1 1 d . U . B 2
C34A C 0.6084(6) -0.2059(5) 0.6769(4) 0.0209(15) Uani 1 1 d . U . B 2
H34A H 0.6307 -0.2675 0.7025 0.025 Uiso 1 1 calc R U . B 2
C35A C 0.6745(6) 0.0277(5) 0.4830(3) 0.0194(14) Uani 1 1 d . U . B 2
C36A C 0.1554(8) 0.3602(8) 0.7110(5) 0.047(2) Uani 1 1 d . U . B 2
H36A H 0.0901 0.3929 0.7316 0.071 Uiso 1 1 calc R U . B 2
H36B H 0.1847 0.4056 0.7049 0.071 Uiso 1 1 calc R U . B 2
H36C H 0.1998 0.3015 0.7395 0.071 Uiso 1 1 calc R U . B 2
C1 C 0.4770(10) 0.1223(11) 0.9163(7) 0.063(3) Uani 1 1 d . U . C 3
C2 C 0.4997(10) 0.1662(10) 0.9692(6) 0.060(3) Uani 1 1 d . U . C 3
C3 C 0.5944(10) 0.0985(12) 0.9999(6) 0.067(3) Uani 1 1 d . U . C 3
C4 C 0.6285(12) 0.0057(11) 0.9757(7) 0.072(3) Uani 1 1 d . U . C 3
C5 C 0.5549(13) 0.0185(12) 0.9243(8) 0.079(4) Uani 1 1 d . U . C 3
C6 C 0.5894(14) -0.0316(13) 0.8708(9) 0.084(4) Uani 1 1 d . U . C 3
C7 C 0.5548(11) 0.0183(13) 0.8026(7) 0.071(3) Uani 1 1 d . U . C 3
C8 C 0.4843(11) 0.1212(14) 0.7923(6) 0.070(3) Uani 1 1 d . U . C 3
C9 C 0.4402(10) 0.1729(13) 0.8550(7) 0.072(3) Uani 1 1 d . U . C 3
C10 C 0.4015(9) 0.2830(13) 0.8509(7) 0.069(3) Uani 1 1 d . U . C 3
C11 C 0.4061(9) 0.3315(11) 0.9060(7) 0.063(3) Uani 1 1 d . U . C 3
C12 C 0.4679(9) 0.2700(10) 0.9659(6) 0.056(3) Uani 1 1 d . U . C 3
C13 C 0.5301(11) 0.3076(11) 0.9927(6) 0.062(3) Uani 1 1 d . U . C 3
C14 C 0.6328(11) 0.2358(12) 1.0162(6) 0.064(3) Uani 1 1 d . U . C 3
C15 C 0.6691(10) 0.1315(12) 1.0174(5) 0.062(3) Uani 1 1 d . U . C 3
C16 C 0.7781(11) 0.0692(12) 1.0025(6) 0.071(4) Uani 1 1 d . U . C 3
C17 C 0.8034(12) -0.0243(12) 0.9814(7) 0.083(4) Uani 1 1 d . U . C 3
C18 C 0.7293(14) -0.0559(12) 0.9708(9) 0.090(5) Uani 1 1 d . U . C 3
C19 C 0.7671(15) -0.1173(11) 0.9161(11) 0.096(5) Uani 1 1 d . U . C 3
C20 C 0.6950(14) -0.1034(11) 0.8661(10) 0.087(4) Uani 1 1 d . U . C 3
C21 C 0.7249(14) -0.1079(12) 0.7994(10) 0.086(4) Uani 1 1 d . U . C 3
C22 C 0.6406(14) -0.0339(14) 0.7603(8) 0.083(4) Uani 1 1 d . U . C 3
C23 C 0.6491(13) 0.0221(15) 0.7017(7) 0.082(4) Uani 1 1 d . U . C 3
C24 C 0.5767(11) 0.1242(15) 0.6859(6) 0.077(4) Uani 1 1 d . U . C 3
C25 C 0.4946(11) 0.1775(16) 0.7302(7) 0.079(4) Uani 1 1 d . U . C 3
C26 C 0.4426(10) 0.2856(18) 0.7293(8) 0.096(5) Uani 1 1 d . U . C 3
C27 C 0.3980(9) 0.3365(16) 0.7892(8) 0.090(5) Uani 1 1 d . U . C 3
C28 C 0.4004(11) 0.4300(14) 0.8078(10) 0.105(6) Uani 1 1 d . U . C 3
C29 C 0.4069(12) 0.4271(12) 0.8799(9) 0.083(4) Uani 1 1 d . U . C 3
C30 C 0.4690(17) 0.4584(13) 0.9107(12) 0.105(5) Uani 1 1 d . U . C 3
C31 C 0.5315(14) 0.3974(13) 0.9669(9) 0.086(4) Uani 1 1 d . U . C 3
C32 C 0.6353(15) 0.3822(14) 0.9728(9) 0.090(4) Uani 1 1 d . U . C 3
C33 C 0.6962(12) 0.2791(14) 1.0036(6) 0.076(4) Uani 1 1 d . U . C 3
C34 C 0.7998(11) 0.2254(13) 0.9876(6) 0.069(3) Uani 1 1 d . U . C 3
C35 C 0.8412(9) 0.1193(12) 0.9822(5) 0.064(3) Uani 1 1 d . U . C 3
C36 C 0.9276(9) 0.0694(13) 0.9381(6) 0.075(4) Uani 1 1 d . U . C 3
C37 C 0.9480(10) -0.0279(12) 0.9160(7) 0.077(4) Uani 1 1 d . U . C 3
C38 C 0.8869(12) -0.0726(11) 0.9382(9) 0.091(5) Uani 1 1 d . U . C 3
C39 C 0.8622(13) -0.1303(10) 0.8949(10) 0.089(5) Uani 1 1 d . U . C 3
C40 C 0.8956(14) -0.1434(10) 0.8278(11) 0.088(4) Uani 1 1 d . U . C 3
C41 C 0.8255(15) -0.1312(11) 0.7790(11) 0.090(4) Uani 1 1 d . U . C 3
C42 C 0.8352(15) -0.0914(12) 0.7122(10) 0.087(4) Uani 1 1 d . U . C 3
C43 C 0.7476(13) -0.0117(15) 0.6746(8) 0.084(4) Uani 1 1 d . U . C 3
C44 C 0.7776(12) 0.0464(15) 0.6352(6) 0.076(4) Uani 1 1 d . U . C 3
C45 C 0.7075(12) 0.1508(15) 0.6136(5) 0.076(4) Uani 1 1 d . U . C 3
C46 C 0.6067(12) 0.1913(17) 0.6377(6) 0.084(4) Uani 1 1 d . U . C 3
C47 C 0.5526(13) 0.2934(19) 0.6367(7) 0.104(6) Uani 1 1 d . U . C 3
C48 C 0.4709(11) 0.3436(19) 0.6823(8) 0.102(5) Uani 1 1 d . U . C 3
C49 C 0.4712(13) 0.4329(17) 0.6979(10) 0.116(7) Uani 1 1 d . U . C 3
C50 C 0.4437(14) 0.4720(15) 0.7624(12) 0.117(7) Uani 1 1 d . U . C 3
C51 C 0.5008(18) 0.5134(11) 0.7913(14) 0.113(6) Uani 1 1 d . U . C 3
C52 C 0.5220(16) 0.5019(11) 0.8632(13) 0.105(5) Uani 1 1 d . U . C 3
C53 C 0.6192(18) 0.4930(12) 0.8702(14) 0.110(5) Uani 1 1 d . U . C 3
C54 C 0.6785(16) 0.4340(15) 0.9269(11) 0.101(5) Uani 1 1 d . U . C 3
C55 C 0.7798(15) 0.3840(15) 0.9202(11) 0.097(4) Uani 1 1 d . U . C 3
C56 C 0.8441(13) 0.2802(15) 0.9505(7) 0.081(4) Uani 1 1 d . U . C 3
C57 C 0.5910(19) 0.5090(11) 0.7566(14) 0.119(6) Uani 1 1 d . U . C 3
C58 C 0.9292(11) 0.2287(14) 0.9096(6) 0.071(3) Uani 1 1 d . U . C 3
C59 C 0.9688(9) 0.1256(12) 0.8988(6) 0.064(3) Uani 1 1 d . U . C 3
C60 C 1.0182(8) 0.0926(12) 0.8345(6) 0.063(3) Uani 1 1 d . U . C 3
C61 C 1.0287(8) 0.0038(10) 0.8126(6) 0.056(3) Uani 1 1 d . U . C 3
C62 C 0.9969(9) -0.0577(10) 0.8516(8) 0.074(4) Uani 1 1 d . U . C 3
C63 C 0.9709(11) -0.1135(9) 0.8064(11) 0.083(4) Uani 1 1 d . U . C 3
C64 C 0.9930(11) -0.0887(10) 0.7425(9) 0.073(3) Uani 1 1 d . U . C 3
C65 C 0.9226(13) -0.0725(13) 0.6875(9) 0.081(4) Uani 1 1 d . U . C 3
C66 C 0.8841(11) 0.0142(13) 0.6422(7) 0.070(3) Uani 1 1 d . U . C 3
C67 C 0.9226(10) 0.0906(13) 0.6395(6) 0.065(3) Uani 1 1 d . U . C 3
C68 C 0.8594(10) 0.1839(13) 0.6129(6) 0.069(3) Uani 1 1 d . U . C 3
C69 C 0.7541(12) 0.2124(15) 0.5962(5) 0.074(4) Uani 1 1 d . U . C 3
C70 C 0.6999(14) 0.3191(16) 0.6039(6) 0.091(5) Uani 1 1 d . U . C 3
C71 C 0.6003(13) 0.3648(16) 0.6221(8) 0.107(6) Uani 1 1 d . U . C 3
C72 C 0.561(2) 0.4407(19) 0.6642(12) 0.141(8) Uani 1 1 d . U . C 3
C73 C 0.6201(17) 0.4723(12) 0.6961(12) 0.106(6) Uani 1 1 d . U . C 3
C74 C 0.6614(18) 0.4969(10) 0.8077(14) 0.107(5) Uani 1 1 d . U . C 3
C75 C 0.7712(17) 0.4445(11) 0.7969(12) 0.100(5) Uani 1 1 d . U . C 3
C76 C 0.8294(14) 0.3938(12) 0.8570(10) 0.087(4) Uani 1 1 d . U . C 3
C77 C 0.9227(13) 0.3036(13) 0.8524(8) 0.077(4) Uani 1 1 d . U . C 3
C78 C 0.9603(11) 0.2751(12) 0.7917(7) 0.069(3) Uani 1 1 d . U . C 3
C79 C 1.0170(9) 0.1647(11) 0.7844(7) 0.062(3) Uani 1 1 d . U . C 3
C80 C 1.0011(9) 0.1576(10) 0.7151(7) 0.057(3) Uani 1 1 d . U . C 3
C81 C 0.9966(8) 0.0754(10) 0.6934(6) 0.051(2) Uani 1 1 d . U . C 3
C82 C 1.0238(8) -0.0107(9) 0.7414(7) 0.056(3) Uani 1 1 d . U . C 3
C83 C 0.9086(12) 0.3264(11) 0.7324(8) 0.074(3) Uani 1 1 d . U . C 3
C84 C 0.9331(11) 0.2583(11) 0.6824(7) 0.067(3) Uani 1 1 d . U . C 3
C85 C 0.8662(12) 0.2679(12) 0.6337(6) 0.073(4) Uani 1 1 d . U . C 3
C86 C 0.7677(14) 0.3495(13) 0.6293(8) 0.086(4) Uani 1 1 d . U . C 3
C87 C 0.7345(16) 0.4215(11) 0.6777(10) 0.098(5) Uani 1 1 d . U . C 3
C88 C 0.8054(15) 0.4094(11) 0.7327(10) 0.090(4) Uani 1 1 d . U . C 3
C1B C 1.1554(10) -0.3739(9) 0.7378(7) 0.059(3) Uani 1 1 d . U . D 4
H1B H 1.1304 -0.4009 0.7073 0.071 Uiso 1 1 calc R U . D 4
C4B C 1.2287(8) -0.2928(8) 0.8318(5) 0.050(3) Uani 1 1 d . U . D 4
H4B H 1.2544 -0.2666 0.8624 0.060 Uiso 1 1 calc R U . D 4
C5B C 1.2343(9) -0.2775(8) 0.7630(5) 0.048(2) Uani 1 1 d . U . D 4
H5B H 1.2641 -0.2367 0.7479 0.057 Uiso 1 1 calc R U . D 4
C6B C 1.2009(8) -0.3155(7) 0.7129(6) 0.048(2) Uani 1 1 d . U . D 4
H6B H 1.2086 -0.3027 0.6670 0.057 Uiso 1 1 calc R U . D 4
C2B C 1.1454(10) -0.3938(10) 0.8052(8) 0.068(3) Uani 1 1 d . U . D 4
H2B H 1.1156 -0.4350 0.8192 0.081 Uiso 1 1 calc R U . D 4
C3B C 1.1781(10) -0.3546(11) 0.8519(6) 0.065(3) Uani 1 1 d . U . D 4
H3B H 1.1682 -0.3672 0.8974 0.078 Uiso 1 1 calc R U . D 4
C1D C 0.0857(15) 0.3573(16) 0.9600(8) 0.097(7) Uani 0.6 1 d G U P E 5
H1D H 0.0623 0.3432 0.9214 0.116 Uiso 0.6 1 calc R U P E 5
C3D C 0.1702(15) 0.3753(18) 0.9568(9) 0.099(7) Uani 0.6 1 d G U P E 5
H3D H 0.2033 0.3732 0.9162 0.118 Uiso 0.6 1 calc R U P E 5
C4D C 0.2053(14) 0.3964(19) 1.0145(11) 0.092(8) Uani 0.6 1 d G U P E 5
H4D H 0.2619 0.4084 1.0124 0.110 Uiso 0.6 1 calc R U P E 5
C5D C 0.1559(16) 0.3996(15) 1.0752(9) 0.071(5) Uani 0.6 1 d G U P E 5
H5D H 0.1794 0.4137 1.1138 0.085 Uiso 0.6 1 calc R U P E 5
C6D C 0.0714(14) 0.3816(13) 1.0784(8) 0.087(6) Uani 0.6 1 d G U P E 5
H6D H 0.0384 0.3837 1.1190 0.104 Uiso 0.6 1 calc R U P E 5
C7D C 0.0363(11) 0.3605(14) 1.0207(10) 0.086(6) Uani 0.6 1 d G U P E 5
H7D H -0.0202 0.3485 1.0228 0.103 Uiso 0.6 1 calc R U P E 5
C1E C 0.190(3) 0.332(3) 0.9839(11) 0.089(8) Uani 0.4 1 d D U P F 6
S1E S 0.1469(13) 0.3101(14) 0.9233(8) 0.128(5) Uani 0.4 1 d D . P F 6
S2E S 0.2106(17) 0.3798(18) 1.0410(10) 0.136(7) Uani 0.4 1 d D . P F 6

loop_
_atom_site_aniso_label
_atom_site_aniso_U_11
_atom_site_aniso_U_22
_atom_site_aniso_U_33
_atom_site_aniso_U_23
_atom_site_aniso_U_13
_atom_site_aniso_U_12
Lu1 0.049(2) 0.050(2) 0.0438(18) -0.0008(17) 0.0090(16) -0.0386(18)
Lu2 0.041(4) 0.042(4) 0.070(5) -0.014(4) 0.013(4) -0.007(4)
Lu3 0.0353(9) 0.0309(9) 0.0435(12) -0.0020(7) 0.0163(9) -0.0124(7)
Lu4 0.0321(18) 0.031(2) 0.066(4) -0.018(3) 0.027(3) -0.0201(17)
Lu5 0.033(4) 0.047(5) 0.066(5) -0.015(4) 0.020(5) -0.017(4)
Lu6 0.038(4) 0.045(4) 0.057(4) -0.015(4) 0.024(4) -0.025(4)
Lu7 0.0265(7) 0.0257(6) 0.0267(11) -0.0067(8) 0.0078(8) -0.0214(5)
Lu8 0.038(3) 0.024(3) 0.044(4) -0.005(3) 0.004(3) -0.013(3)
Lu9 0.030(4) 0.028(4) 0.033(4) -0.003(4) 0.012(4) -0.015(4)
Lu10 0.031(4) 0.029(4) 0.034(4) -0.002(4) 0.004(4) -0.012(4)
Lu11 0.0407(18) 0.0308(17) 0.0411(18) 0.0069(15) 0.0087(15) -0.0219(15)
Lu12 0.031(4) 0.030(4) 0.032(4) -0.003(4) 0.007(4) -0.011(4)
Lu13 0.034(4) 0.028(4) 0.033(5) -0.003(4) 0.004(4) -0.013(4)
Lu15 0.030(4) 0.030(4) 0.032(4) -0.002(4) 0.006(4) -0.011(4)
Lu16 0.030(2) 0.023(2) 0.027(4) 0.000(2) 0.015(3) -0.0128(18)
Lu17 0.026(5) 0.027(5) 0.031(5) 0.003(5) 0.010(5) -0.014(5)
Lu18 0.039(4) 0.050(4) 0.067(5) -0.019(4) 0.020(4) -0.013(4)
Lu20 0.034(4) 0.041(4) 0.067(5) -0.012(4) 0.020(4) -0.022(4)
Lu21 0.035(4) 0.044(4) 0.063(5) -0.014(4) 0.019(4) -0.020(4)
Lu22 0.040(5) 0.044(5) 0.065(5) -0.013(5) 0.016(5) -0.015(4)
Lu23 0.037(5) 0.041(5) 0.060(6) -0.014(5) 0.023(5) -0.020(5)
Lu24 0.026(4) 0.029(5) 0.035(5) 0.002(5) 0.008(5) -0.017(4)
C1C 0.050(4) 0.038(4) 0.043(4) 0.007(3) -0.008(3) -0.028(4)
C2C 0.050(4) 0.038(4) 0.043(4) 0.007(3) -0.008(3) -0.028(4)
C3C 0.050(4) 0.038(4) 0.043(4) 0.007(3) -0.008(3) -0.028(4)
Ni1A 0.0236(5) 0.0163(4) 0.0210(5) 0.0055(4) 0.0005(4) -0.0170(4)
N1A 0.0293(18) 0.0186(16) 0.0201(16) 0.0057(14) -0.0019(14) -0.0215(16)
N2A 0.0293(18) 0.0186(16) 0.0201(16) 0.0057(14) -0.0019(14) -0.0215(16)
N3A 0.028(3) 0.021(3) 0.025(3) 0.004(3) -0.004(3) -0.020(3)
N4A 0.0293(18) 0.0186(16) 0.0201(16) 0.0057(14) -0.0019(14) -0.0215(16)
C1A 0.0332(15) 0.0252(14) 0.0246(13) 0.0074(12) 0.0008(13) -0.0246(13)
C2A 0.0332(15) 0.0252(14) 0.0246(13) 0.0074(12) 0.0008(13) -0.0246(13)
C3A 0.0332(15) 0.0252(14) 0.0246(13) 0.0074(12) 0.0008(13) -0.0246(13)
C4A 0.0332(15) 0.0252(14) 0.0246(13) 0.0074(12) 0.0008(13) -0.0246(13)
C5A 0.0332(15) 0.0252(14) 0.0246(13) 0.0074(12) 0.0008(13) -0.0246(13)
C6A 0.0332(15) 0.0252(14) 0.0246(13) 0.0074(12) 0.0008(13) -0.0246(13)
C7A 0.042(5) 0.034(4) 0.030(4) 0.004(4) 0.005(4) -0.028(4)
C8A 0.031(4) 0.023(3) 0.021(3) 0.007(3) -0.001(3) -0.022(3)
C9A 0.025(4) 0.025(4) 0.023(3) 0.002(3) -0.001(3) -0.018(3)
C10A 0.029(4) 0.022(3) 0.027(4) -0.001(3) 0.002(3) -0.018(3)
C11A 0.029(4) 0.022(3) 0.036(4) 0.002(3) 0.000(3) -0.019(3)
C12A 0.024(4) 0.025(4) 0.048(5) 0.006(4) 0.005(4) -0.014(3)
C13A 0.028(4) 0.021(3) 0.029(4) 0.005(3) -0.003(3) -0.019(3)
C14A 0.029(4) 0.019(3) 0.040(4) 0.011(3) -0.002(3) -0.015(3)
C15A 0.052(5) 0.022(4) 0.044(5) 0.008(4) 0.001(4) -0.023(4)
C16A 0.025(3) 0.018(3) 0.025(3) 0.003(3) -0.002(3) -0.016(3)
C17A 0.028(4) 0.018(3) 0.024(3) 0.008(3) -0.004(3) -0.019(3)
C18A 0.0332(15) 0.0252(14) 0.0246(13) 0.0074(12) 0.0008(13) -0.0246(13)
C19A 0.029(4) 0.026(4) 0.025(3) 0.003(3) 0.003(3) -0.023(3)
C20A 0.033(4) 0.032(4) 0.027(4) 0.014(3) -0.003(3) -0.026(4)
C21A 0.054(6) 0.026(4) 0.052(5) 0.017(4) -0.021(5) -0.031(4)
C22A 0.032(4) 0.026(4) 0.021(3) 0.008(3) 0.000(3) -0.024(3)
C23A 0.029(4) 0.030(4) 0.028(4) 0.003(3) 0.006(3) -0.022(3)
C24A 0.033(4) 0.053(5) 0.040(5) -0.005(4) 0.006(4) -0.033(4)
C25A 0.027(4) 0.027(4) 0.022(3) 0.001(3) 0.000(3) -0.021(3)
C26A 0.027(4) 0.020(3) 0.028(4) 0.003(3) 0.002(3) -0.020(3)
C27A 0.032(4) 0.022(3) 0.031(4) -0.005(3) -0.002(3) -0.017(3)
C28A 0.028(4) 0.024(4) 0.041(4) 0.001(3) 0.002(3) -0.017(3)
C29A 0.030(4) 0.040(5) 0.053(5) -0.002(4) 0.002(4) -0.018(4)
C30A 0.028(4) 0.018(3) 0.033(4) 0.006(3) -0.003(3) -0.018(3)
C31A 0.029(4) 0.016(3) 0.045(5) 0.009(3) 0.001(4) -0.012(3)
C32A 0.043(5) 0.030(4) 0.052(5) 0.011(4) -0.003(4) -0.021(4)
C33A 0.027(4) 0.022(3) 0.028(4) 0.001(3) -0.002(3) -0.019(3)
C34A 0.032(4) 0.018(3) 0.023(3) 0.006(3) -0.005(3) -0.021(3)
C35A 0.029(4) 0.024(3) 0.018(3) 0.004(3) -0.001(3) -0.025(3)
C36A 0.047(5) 0.044(5) 0.055(6) -0.012(5) 0.024(5) -0.024(5)
C1 0.060(6) 0.089(8) 0.072(7) -0.022(6) 0.035(6) -0.060(6)
C2 0.064(6) 0.076(7) 0.058(6) -0.001(6) 0.028(5) -0.049(6)
C3 0.069(7) 0.087(8) 0.048(6) 0.021(6) 0.019(5) -0.044(6)
C4 0.089(8) 0.070(7) 0.070(7) 0.015(6) 0.021(7) -0.052(7)
C5 0.105(9) 0.086(8) 0.086(8) -0.008(7) 0.035(7) -0.078(7)
C6 0.110(9) 0.097(8) 0.096(9) -0.018(7) 0.037(8) -0.091(8)
C7 0.080(7) 0.110(8) 0.081(7) -0.045(7) 0.026(6) -0.087(7)
C8 0.072(7) 0.135(10) 0.049(6) -0.021(7) 0.007(5) -0.085(7)
C9 0.056(6) 0.113(9) 0.075(7) -0.038(7) 0.023(6) -0.059(7)
C10 0.042(6) 0.105(9) 0.060(6) -0.009(7) 0.016(5) -0.033(6)
C11 0.039(5) 0.081(8) 0.064(7) -0.006(6) 0.015(5) -0.023(5)
C12 0.053(6) 0.075(7) 0.046(5) -0.013(5) 0.021(5) -0.035(6)
C13 0.074(7) 0.079(7) 0.048(6) -0.028(6) 0.030(5) -0.046(6)
C14 0.075(7) 0.105(9) 0.034(5) -0.021(6) 0.013(5) -0.059(7)
C15 0.074(7) 0.104(9) 0.024(4) 0.013(5) 0.004(5) -0.057(7)
C16 0.075(7) 0.094(8) 0.035(5) 0.040(6) -0.023(5) -0.039(7)
C17 0.087(8) 0.080(8) 0.066(7) 0.056(7) -0.002(6) -0.036(7)
C18 0.100(9) 0.068(8) 0.099(9) 0.038(7) 0.023(8) -0.045(7)
C19 0.113(10) 0.052(7) 0.137(11) 0.026(7) 0.029(9) -0.057(7)
C20 0.115(9) 0.057(7) 0.127(11) -0.006(7) 0.036(9) -0.074(7)
C21 0.096(9) 0.071(7) 0.136(11) -0.048(8) 0.041(8) -0.071(7)
C22 0.110(9) 0.116(9) 0.090(8) -0.055(8) 0.037(7) -0.102(8)
C23 0.093(8) 0.141(10) 0.067(7) -0.061(8) 0.023(7) -0.093(8)
C24 0.077(7) 0.165(11) 0.038(5) -0.027(7) 0.000(5) -0.095(8)
C25 0.055(6) 0.155(11) 0.055(6) -0.013(8) -0.004(5) -0.070(7)
C26 0.037(6) 0.165(12) 0.059(7) 0.008(9) -0.013(6) -0.025(8)
C27 0.030(5) 0.127(11) 0.074(8) 0.013(9) 0.001(5) -0.007(7)
C28 0.045(7) 0.085(9) 0.111(10) 0.037(9) 0.012(7) 0.026(7)
C29 0.062(7) 0.063(7) 0.094(9) -0.021(8) 0.021(7) 0.000(7)
C30 0.106(11) 0.055(7) 0.120(11) -0.025(8) 0.042(10) -0.005(8)
C31 0.093(9) 0.077(8) 0.100(9) -0.049(8) 0.050(8) -0.045(7)
C32 0.115(10) 0.097(9) 0.095(9) -0.072(8) 0.047(8) -0.070(8)
C33 0.090(8) 0.126(10) 0.047(6) -0.047(7) 0.021(6) -0.074(8)
C34 0.073(7) 0.119(9) 0.040(5) -0.028(6) 0.000(5) -0.063(7)
C35 0.056(6) 0.119(9) 0.029(5) 0.019(6) -0.016(4) -0.054(6)
C36 0.043(6) 0.112(9) 0.043(6) 0.020(7) -0.018(5) -0.015(6)
C37 0.050(6) 0.082(8) 0.056(7) 0.041(7) -0.015(5) -0.003(6)
C38 0.076(8) 0.058(7) 0.090(9) 0.062(7) 0.008(7) -0.001(6)
C39 0.088(9) 0.036(6) 0.131(11) 0.038(7) 0.015(8) -0.027(6)
C40 0.093(9) 0.031(5) 0.133(11) -0.014(7) 0.040(9) -0.024(6)
C41 0.106(10) 0.045(6) 0.140(11) -0.048(7) 0.054(9) -0.048(7)
C42 0.109(9) 0.072(7) 0.114(10) -0.056(8) 0.044(8) -0.065(7)
C43 0.091(8) 0.130(10) 0.078(8) -0.069(8) 0.033(7) -0.082(8)
C44 0.085(8) 0.131(10) 0.045(6) -0.042(7) 0.019(6) -0.072(8)
C45 0.085(8) 0.154(11) 0.022(4) -0.019(6) 0.007(5) -0.080(8)
C46 0.068(7) 0.174(12) 0.030(5) -0.011(7) -0.008(5) -0.071(8)
C47 0.072(8) 0.169(13) 0.036(6) 0.030(8) -0.017(6) -0.032(9)
C48 0.049(7) 0.158(12) 0.058(7) 0.049(9) -0.018(6) -0.022(8)
C49 0.067(8) 0.110(11) 0.085(9) 0.067(9) -0.005(7) 0.020(9)
C50 0.075(9) 0.078(9) 0.122(11) 0.056(9) 0.014(9) 0.019(8)
C51 0.107(11) 0.028(6) 0.154(13) 0.019(8) 0.029(11) 0.005(7)
C52 0.101(10) 0.036(6) 0.159(13) -0.026(8) 0.050(10) -0.014(7)
C53 0.123(12) 0.041(7) 0.164(13) -0.047(9) 0.042(11) -0.033(8)
C54 0.116(10) 0.093(9) 0.137(11) -0.087(9) 0.052(9) -0.073(8)
C55 0.109(10) 0.102(9) 0.133(11) -0.066(9) 0.027(9) -0.085(8)
C56 0.088(8) 0.134(10) 0.065(7) -0.051(8) 0.015(6) -0.082(8)
C57 0.134(12) 0.030(6) 0.160(14) 0.029(8) 0.037(11) -0.017(8)
C58 0.068(7) 0.125(10) 0.055(6) -0.023(7) 0.000(5) -0.071(7)
C59 0.038(5) 0.110(9) 0.043(5) -0.005(6) -0.014(5) -0.031(6)
C60 0.033(5) 0.095(8) 0.057(6) -0.010(6) -0.009(5) -0.025(6)
C61 0.028(4) 0.063(6) 0.064(6) 0.023(6) -0.005(4) -0.013(5)
C62 0.044(6) 0.054(6) 0.089(8) 0.022(7) 0.010(6) 0.001(5)
C63 0.059(7) 0.033(5) 0.140(11) -0.013(7) 0.030(8) -0.006(5)
C64 0.060(7) 0.052(6) 0.120(10) -0.036(7) 0.035(7) -0.034(6)
C65 0.091(9) 0.078(8) 0.092(9) -0.043(7) 0.039(8) -0.051(7)
C66 0.062(7) 0.108(9) 0.060(6) -0.056(7) 0.025(6) -0.048(7)
C67 0.054(6) 0.102(9) 0.044(6) -0.022(6) 0.018(5) -0.039(6)
C68 0.060(6) 0.114(9) 0.042(6) 0.005(6) 0.011(5) -0.050(7)
C69 0.077(8) 0.130(10) 0.021(4) -0.005(6) 0.005(5) -0.052(8)
C70 0.097(9) 0.130(11) 0.035(6) 0.042(7) 0.001(6) -0.050(9)
C71 0.085(9) 0.124(11) 0.050(7) 0.065(8) -0.011(7) -0.009(9)
C72 0.124(12) 0.107(11) 0.099(11) 0.080(9) -0.014(10) 0.011(10)
C73 0.116(11) 0.048(7) 0.118(11) 0.059(8) 0.008(10) -0.020(7)
C74 0.135(12) 0.025(5) 0.171(14) -0.017(8) 0.035(11) -0.044(7)
C75 0.139(11) 0.049(7) 0.141(12) -0.013(8) 0.017(10) -0.069(7)
C76 0.110(9) 0.080(8) 0.127(10) -0.046(8) 0.040(8) -0.087(7)
C77 0.097(8) 0.106(9) 0.082(8) -0.033(7) 0.022(7) -0.089(7)
C78 0.079(7) 0.095(8) 0.081(7) -0.020(7) 0.015(6) -0.080(7)
C79 0.044(6) 0.088(8) 0.070(7) -0.014(6) 0.005(5) -0.042(6)
C80 0.048(5) 0.075(7) 0.070(7) -0.008(6) 0.014(5) -0.047(5)
C81 0.036(5) 0.074(7) 0.050(5) -0.010(5) 0.006(4) -0.032(5)
C82 0.032(5) 0.050(5) 0.089(8) -0.014(6) 0.019(5) -0.019(4)
C83 0.099(8) 0.075(7) 0.089(8) 0.005(7) 0.023(7) -0.077(7)
C84 0.081(7) 0.079(7) 0.067(7) -0.001(6) 0.032(6) -0.063(6)
C85 0.088(8) 0.092(8) 0.050(6) 0.026(6) 0.018(6) -0.059(7)
C86 0.107(9) 0.089(9) 0.061(7) 0.045(7) 0.010(7) -0.054(8)
C87 0.133(11) 0.052(7) 0.099(10) 0.046(7) 0.014(9) -0.046(7)
C88 0.131(10) 0.048(6) 0.110(10) 0.014(7) 0.031(9) -0.063(7)
C1B 0.058(6) 0.049(6) 0.066(7) -0.001(6) -0.006(6) -0.022(5)
C4B 0.048(5) 0.048(5) 0.037(5) 0.002(5) -0.007(4) -0.008(5)
C5B 0.052(6) 0.050(5) 0.038(5) 0.008(4) -0.002(4) -0.022(5)
C6B 0.037(5) 0.036(5) 0.059(6) 0.008(5) 0.005(4) -0.009(4)
C2B 0.064(7) 0.063(7) 0.088(8) 0.017(7) 0.005(6) -0.043(6)
C3B 0.059(7) 0.072(8) 0.049(6) 0.012(6) 0.006(5) -0.021(6)
C1D 0.078(12) 0.107(14) 0.122(16) 0.002(14) 0.006(12) -0.058(12)
C3D 0.081(12) 0.116(16) 0.127(17) 0.002(14) 0.023(13) -0.074(12)
C4D 0.085(14) 0.094(14) 0.118(17) -0.020(14) 0.039(13) -0.060(12)
C5D 0.075(12) 0.062(11) 0.095(14) -0.025(11) 0.031(11) -0.046(10)
C6D 0.099(14) 0.059(11) 0.103(15) -0.003(12) 0.010(13) -0.038(11)
C7D 0.080(12) 0.072(12) 0.111(15) 0.019(12) 0.015(12) -0.044(10)
C1E 0.086(14) 0.087(15) 0.126(18) 0.018(14) 0.031(14) -0.074(12)
S1E 0.133(12) 0.143(13) 0.146(13) -0.041(11) 0.034(11) -0.093(11)
S2E 0.124(14) 0.156(18) 0.152(17) -0.012(14) -0.008(13) -0.084(14)

loop_
_atom_type_symbol
_atom_type_description
_atom_type_scat_dispersion_real
_atom_type_scat_dispersion_imag
_atom_type_scat_source
C C 0.0027 0.0014 'International Tables Vol C Tables 4.2.6.8 and 6.1.1.4'
H H 0.0000 0.0000 'International Tables Vol C Tables 4.2.6.8 and 6.1.1.4'
N N 0.0053 0.0028 'International Tables Vol C Tables 4.2.6.8 and 6.1.1.4'
S S 0.1098 0.1057 'International Tables Vol C Tables 4.2.6.8 and 6.1.1.4'
Ni Ni 0.3436 0.9622 'International Tables Vol C Tables 4.2.6.8 and 6.1.1.4'
Lu Lu -0.2922 5.1425 'International Tables Vol C Tables 4.2.6.8 and 6.1.1.4'

loop_
_geom_angle_atom_site_label_1
_geom_angle_atom_site_label_2
_geom_angle_atom_site_label_3
_geom_angle
Lu6 Lu1 C1C 90.8(10)
Lu6 Lu1 Lu23 45.8(14)
C1C Lu1 Lu23 64.1(12)
Lu6 Lu1 Lu18 40.7(11)
C1C Lu1 Lu18 71.7(8)
Lu23 Lu1 Lu18 69.2(14)
Lu6 Lu1 Lu20 34.6(10)
C1C Lu1 Lu20 56.6(9)
Lu23 Lu1 Lu20 29.5(13)
Lu18 Lu1 Lu20 40.5(9)
Lu6 Lu1 Lu3 20.9(8)
C1C Lu1 Lu3 71.5(6)
Lu23 Lu1 Lu3 43.6(12)
Lu18 Lu1 Lu3 27.1(7)
Lu20 Lu1 Lu3 19.2(7)
Lu6 Lu1 Lu4 27.8(8)
C1C Lu1 Lu4 66.9(6)
Lu23 Lu1 Lu4 48.1(13)
Lu18 Lu1 Lu4 21.1(8)
Lu20 Lu1 Lu4 20.5(8)
Lu3 Lu1 Lu4 7.6(3)
Lu6 Lu1 Lu8 135.4(8)
C1C Lu1 Lu8 44.6(7)
Lu23 Lu1 Lu8 100.0(11)
Lu18 Lu1 Lu8 108.8(6)
Lu20 Lu1 Lu8 100.9(7)
Lu3 Lu1 Lu8 115.8(3)
Lu4 Lu1 Lu8 110.5(3)
Lu6 Lu1 Lu21 20.3(10)
C1C Lu1 Lu21 73.3(9)
Lu23 Lu1 Lu21 27.8(14)
Lu18 Lu1 Lu21 44.7(12)
Lu20 Lu1 Lu21 17.2(8)
Lu3 Lu1 Lu21 17.6(8)
Lu4 Lu1 Lu21 24.2(9)
Lu8 Lu1 Lu21 117.0(7)
Lu6 Lu1 C2C 76.1(8)
C1C Lu1 C2C 16.5(6)
Lu23 Lu1 C2C 58.2(11)
Lu18 Lu1 C2C 55.5(6)
Lu20 Lu1 C2C 43.2(7)
Lu3 Lu1 C2C 56.0(3)
Lu4 Lu1 C2C 50.8(3)
Lu8 Lu1 C2C 59.9(3)
Lu21 Lu1 C2C 60.4(7)
Lu6 Lu1 C3C 84.7(10)
C1C Lu1 C3C 30.4(7)
Lu23 Lu1 C3C 80.1(12)
Lu18 Lu1 C3C 50.9(7)
Lu20 Lu1 C3C 58.6(8)
Lu3 Lu1 C3C 64.1(5)
Lu4 Lu1 C3C 56.9(5)
Lu8 Lu1 C3C 57.9(6)
Lu21 Lu1 C3C 74.9(9)
C2C Lu1 C3C 23.6(5)
Lu6 Lu1 Lu5 21.3(11)
C1C Lu1 Lu5 82.0(8)
Lu23 Lu1 Lu5 57.8(13)
Lu18 Lu1 Lu5 19.6(8)
Lu20 Lu1 Lu5 34.4(9)
Lu3 Lu1 Lu5 15.3(5)
Lu4 Lu1 Lu5 15.8(5)
Lu8 Lu1 Lu5 124.2(6)
Lu21 Lu1 Lu5 30.3(9)
C2C Lu1 Lu5 65.7(6)
C3C Lu1 Lu5 67.6(8)
Lu4 Lu2 Lu22 62(2)
Lu4 Lu2 Lu3 7.4(7)
Lu22 Lu2 Lu3 55.9(19)
Lu4 Lu2 Lu5 33.4(14)
Lu22 Lu2 Lu5 86(2)
Lu3 Lu2 Lu5 35.9(12)
Lu4 Lu2 Lu20 32.7(11)
Lu22 Lu2 Lu20 35.1(18)
Lu3 Lu2 Lu20 28.6(10)
Lu5 Lu2 Lu20 64.5(17)
Lu4 Lu2 Lu18 31.5(12)
Lu22 Lu2 Lu18 89(2)
Lu3 Lu2 Lu18 38.8(10)
Lu5 Lu2 Lu18 42.4(14)
Lu20 Lu2 Lu18 54.5(13)
Lu4 Lu2 Lu21 34.6(12)
Lu22 Lu2 Lu21 34.2(19)
Lu3 Lu2 Lu21 27.2(12)
Lu5 Lu2 Lu21 51.7(16)
Lu20 Lu2 Lu21 29.1(12)
Lu18 Lu2 Lu21 65.9(17)
Lu4 Lu2 C2C 80.9(10)
Lu22 Lu2 C2C 68.2(17)
Lu3 Lu2 C2C 81.7(8)
Lu5 Lu2 C2C 112.3(15)
Lu20 Lu2 C2C 58.8(10)
Lu18 Lu2 C2C 74.7(9)
Lu21 Lu2 C2C 86.8(12)
Lu4 Lu2 C3C 81.4(12)
Lu22 Lu2 C3C 93.2(18)
Lu3 Lu2 C3C 85.5(10)
Lu5 Lu2 C3C 103.8(15)
Lu20 Lu2 C3C 73.0(12)
Lu18 Lu2 C3C 61.4(10)
Lu21 Lu2 C3C 101.7(14)
C2C Lu2 C3C 27.8(6)
Lu4 Lu2 Lu6 11.7(8)
Lu22 Lu2 Lu6 59.8(19)
Lu3 Lu2 Lu6 14.8(5)
Lu5 Lu2 Lu6 44.4(13)
Lu20 Lu2 Lu6 26.0(10)
Lu18 Lu2 Lu6 29.8(10)
Lu21 Lu2 Lu6 38.4(13)
C2C Lu2 Lu6 69.3(7)
C3C Lu2 Lu6 70.8(8)
Lu4 Lu2 Lu23 39.0(12)
Lu22 Lu2 Lu23 27(2)
Lu3 Lu2 Lu23 33.8(9)
Lu5 Lu2 Lu23 68.9(15)
Lu20 Lu2 Lu23 8.6(12)
Lu18 Lu2 Lu23 63.0(13)
Lu21 Lu2 Lu23 26.2(13)
C2C Lu2 Lu23 60.7(10)
C3C Lu2 Lu23 78.2(11)
Lu6 Lu2 Lu23 33.9(10)
Lu4 Lu2 C1C 57.0(9)
Lu22 Lu2 C1C 61.6(18)
Lu3 Lu2 C1C 58.3(7)
Lu5 Lu2 C1C 88.4(14)
Lu20 Lu2 C1C 39.5(10)
Lu18 Lu2 C1C 53.7(9)
Lu21 Lu2 C1C 68.5(12)
C2C Lu2 C1C 24.0(5)
C3C Lu2 C1C 34.0(7)
Lu6 Lu2 C1C 45.3(6)
Lu23 Lu2 C1C 44.2(10)
Lu20 Lu3 Lu21 66(2)
Lu20 Lu3 Lu5 163(3)
Lu21 Lu3 Lu5 114(3)
Lu20 Lu3 Lu18 109(2)
Lu21 Lu3 Lu18 173(2)
Lu5 Lu3 Lu18 72(2)
Lu20 Lu3 Lu22 49(2)
Lu21 Lu3 Lu22 60(3)
Lu5 Lu3 Lu22 115(2)
Lu18 Lu3 Lu22 121(2)
Lu20 Lu3 Lu6 80.9(18)
Lu21 Lu3 Lu6 99(2)
Lu5 Lu3 Lu6 115.4(18)
Lu18 Lu3 Lu6 75.4(15)
Lu22 Lu3 Lu6 129.6(17)
Lu20 Lu3 Lu2 86.4(19)
Lu21 Lu3 Lu2 102(2)
Lu5 Lu3 Lu2 76.6(18)
Lu18 Lu3 Lu2 82.1(15)
Lu22 Lu3 Lu2 48.7(16)
Lu6 Lu3 Lu2 148.8(11)
Lu20 Lu3 Lu23 33(2)
Lu21 Lu3 Lu23 50(3)
Lu5 Lu3 Lu23 159(2)
Lu18 Lu3 Lu23 123.3(19)
Lu22 Lu3 Lu23 71(2)
Lu6 Lu3 Lu23 61.6(15)
Lu2 Lu3 Lu23 117.1(15)
Lu20 Lu3 Lu1 71.0(16)
Lu21 Lu3 Lu1 107(2)
Lu5 Lu3 Lu1 122.9(16)
Lu18 Lu3 Lu1 66.1(12)
Lu22 Lu3 Lu1 119.2(14)
Lu6 Lu3 Lu1 18.5(7)
Lu2 Lu3 Lu1 130.5(7)
Lu23 Lu3 Lu1 61.5(14)
Lu20 Lu3 C1C 40.5(18)
Lu21 Lu3 C1C 104(2)
Lu5 Lu3 C1C 141.3(19)
Lu18 Lu3 C1C 70.2(11)
Lu22 Lu3 C1C 79.7(15)
Lu6 Lu3 C1C 60.9(8)
Lu2 Lu3 C1C 91.2(8)
Lu23 Lu3 C1C 57.5(15)
Lu1 Lu3 C1C 43.6(4)
Lu20 Lu3 C2C 40.5(19)
Lu21 Lu3 C2C 104(2)
Lu5 Lu3 C2C 129.2(19)
Lu18 Lu3 C2C 73.8(11)
Lu22 Lu3 C2C 57.2(15)
Lu6 Lu3 C2C 90.1(8)
Lu2 Lu3 C2C 62.6(7)
Lu23 Lu3 C2C 71.2(14)
Lu1 Lu3 C2C 72.4(3)
C1C Lu3 C2C 29.2(5)
Lu20 Lu3 C3C 64(2)
Lu21 Lu3 C3C 128(2)
Lu5 Lu3 C3C 110.1(19)
Lu18 Lu3 C3C 49.2(12)
Lu22 Lu3 C3C 77.5(16)
Lu6 Lu3 C3C 85.6(9)
Lu2 Lu3 C3C 63.3(8)
Lu23 Lu3 C3C 90.3(15)
Lu1 Lu3 C3C 67.3(5)
C1C Lu3 C3C 35.0(6)
C2C Lu3 C3C 24.6(5)
Lu5 Lu4 Lu20 145(3)
Lu5 Lu4 Lu18 81(2)
Lu20 Lu4 Lu18 111(2)
Lu5 Lu4 Lu21 98(3)
Lu20 Lu4 Lu21 51(2)
Lu18 Lu4 Lu21 139(2)
Lu5 Lu4 Lu2 101(2)
Lu20 Lu4 Lu2 104.8(18)
Lu18 Lu4 Lu2 110(2)
Lu21 Lu4 Lu2 110.7(18)
Lu5 Lu4 Lu22 130(2)
Lu20 Lu4 Lu22 52.2(19)
Lu18 Lu4 Lu22 147(2)
Lu21 Lu4 Lu22 58(2)
Lu2 Lu4 Lu22 59.1(19)
Lu5 Lu4 Lu6 98(2)
Lu20 Lu4 Lu6 62.4(16)
Lu18 Lu4 Lu6 65.4(17)
Lu21 Lu4 Lu6 74.3(17)
Lu2 Lu4 Lu6 160.0(13)
Lu22 Lu4 Lu6 113.6(18)
Lu5 Lu4 Lu23 128(2)
Lu20 Lu4 Lu23 17.4(19)
Lu18 Lu4 Lu23 110.6(19)
Lu21 Lu4 Lu23 40(2)
Lu2 Lu4 Lu23 119.5(16)
Lu22 Lu4 Lu23 62(2)
Lu6 Lu4 Lu23 51.5(13)
Lu5 Lu4 C2C 159(2)
Lu20 Lu4 C2C 55.0(16)
Lu18 Lu4 C2C 83.5(13)
Lu21 Lu4 C2C 103.5(17)
Lu2 Lu4 C2C 70.5(10)
Lu22 Lu4 C2C 63.4(16)
Lu6 Lu4 C2C 89.5(8)
Lu23 Lu4 C2C 71.3(12)
Lu5 Lu4 C1C 149.3(19)
Lu20 Lu4 C1C 45.2(17)
Lu18 Lu4 C1C 70.6(13)
Lu21 Lu4 C1C 95.5(18)
Lu2 Lu4 C1C 100.4(11)
Lu22 Lu4 C1C 80.7(16)
Lu6 Lu4 C1C 59.6(8)
Lu23 Lu4 C1C 55.5(13)
C2C Lu4 C1C 30.0(5)
Lu5 Lu4 Lu1 111.1(18)
Lu20 Lu4 Lu1 59.6(15)
Lu18 Lu4 Lu1 55.7(14)
Lu21 Lu4 Lu1 87.9(17)
Lu2 Lu4 Lu1 140.8(11)
Lu22 Lu4 Lu1 111.2(17)
Lu6 Lu4 Lu1 20.1(7)
Lu23 Lu4 Lu1 55.1(12)
C2C Lu4 Lu1 71.7(4)
C1C Lu4 Lu1 41.9(4)
Lu5 Lu4 C3C 133(2)
Lu20 Lu4 C3C 77.6(18)
Lu18 Lu4 C3C 58.9(14)
Lu21 Lu4 C3C 128.6(18)
Lu2 Lu4 C3C 73.3(11)
Lu22 Lu4 C3C 88.2(17)
Lu6 Lu4 C3C 88.4(9)
Lu23 Lu4 C3C 91.4(14)
C2C Lu4 C3C 26.8(6)
C1C Lu4 C3C 37.2(6)
Lu1 Lu4 C3C 68.3(5)
Lu4 Lu5 Lu3 23.8(10)
Lu4 Lu5 Lu18 52(2)
Lu3 Lu5 Lu18 60(2)
Lu4 Lu5 Lu21 48(2)
Lu3 Lu5 Lu21 31.7(18)
Lu18 Lu5 Lu21 91(3)
Lu4 Lu5 Lu2 46.0(16)
Lu3 Lu5 Lu2 67.5(18)
Lu18 Lu5 Lu2 76(2)
Lu21 Lu5 Lu2 74.9(19)
Lu4 Lu5 Lu20 17.7(16)
Lu3 Lu5 Lu20 7.8(12)
Lu18 Lu5 Lu20 61(2)
Lu21 Lu5 Lu20 32.2(16)
Lu2 Lu5 Lu20 59.8(14)
Lu4 Lu5 Lu22 29.4(16)
Lu3 Lu5 Lu22 37.9(15)
Lu18 Lu5 Lu22 81(2)
Lu21 Lu5 Lu22 37.1(18)
Lu2 Lu5 Lu22 37.8(14)
Lu20 Lu5 Lu22 30.6(12)
Lu4 Lu5 Lu6 55.7(17)
Lu3 Lu5 Lu6 38.6(13)
Lu18 Lu5 Lu6 50.5(17)
Lu21 Lu5 Lu6 57.6(17)
Lu2 Lu5 Lu6 101.3(18)
Lu20 Lu5 Lu6 46.0(11)
Lu22 Lu5 Lu6 76.5(16)
Lu4 Lu5 Lu23 36.3(19)
Lu3 Lu5 Lu23 13.3(16)
Lu18 Lu5 Lu23 70(2)
Lu21 Lu5 Lu23 22.3(17)
Lu2 Lu5 Lu23 77.1(16)
Lu20 Lu5 Lu23 18.8(12)
Lu22 Lu5 Lu23 42.7(15)
Lu6 Lu5 Lu23 37.4(12)
Lu4 Lu5 Lu1 53.1(16)
Lu3 Lu5 Lu1 41.8(13)
Lu18 Lu5 Lu1 37.8(16)
Lu21 Lu5 Lu1 66.6(16)
Lu2 Lu5 Lu1 96.3(15)
Lu20 Lu5 Lu1 48.1(10)
Lu22 Lu5 Lu1 78.4(14)
Lu6 Lu5 Lu1 12.9(7)
Lu23 Lu5 Lu1 44.8(11)
Lu1 Lu6 Lu3 140.7(14)
Lu1 Lu6 Lu20 117.3(16)
Lu3 Lu6 Lu20 32.6(12)
Lu1 Lu6 Lu18 108.0(16)
Lu3 Lu6 Lu18 44.6(12)
Lu20 Lu6 Lu18 63.1(16)
Lu1 Lu6 Lu23 101.6(19)
Lu3 Lu6 Lu23 70.5(18)
Lu20 Lu6 Lu23 43.4(18)
Lu18 Lu6 Lu23 106(2)
Lu1 Lu6 Lu4 132.1(14)
Lu3 Lu6 Lu4 10.1(5)
Lu20 Lu6 Lu4 34.2(13)
Lu18 Lu6 Lu4 35.3(12)
Lu23 Lu6 Lu4 75.8(18)
Lu1 Lu6 Lu21 145.7(16)
Lu3 Lu6 Lu21 30.6(14)
Lu20 Lu6 Lu21 32.3(13)
Lu18 Lu6 Lu21 75.2(19)
Lu23 Lu6 Lu21 47(2)
Lu4 Lu6 Lu21 40.0(15)
Lu1 Lu6 Lu5 145.8(17)
Lu3 Lu6 Lu5 26.0(9)
Lu20 Lu6 Lu5 58.5(16)
Lu18 Lu6 Lu5 38.0(13)
Lu23 Lu6 Lu5 94.6(19)
Lu4 Lu6 Lu5 26.6(9)
Lu21 Lu6 Lu5 49.0(15)
Lu1 Lu6 C1C 56.1(8)
Lu3 Lu6 C1C 86.7(9)
Lu20 Lu6 C1C 61.7(12)
Lu18 Lu6 C1C 77.3(11)
Lu23 Lu6 C1C 66.7(17)
Lu4 Lu6 C1C 80.7(9)
Lu21 Lu6 C1C 93.1(13)
Lu5 Lu6 C1C 105.4(12)
Lu1 Lu6 Lu22 125.3(13)
Lu3 Lu6 Lu22 24.5(9)
Lu20 Lu6 Lu22 8.5(13)
Lu18 Lu6 Lu22 59.5(15)
Lu23 Lu6 Lu22 48.4(18)
Lu4 Lu6 Lu22 27.5(9)
Lu21 Lu6 Lu22 26.6(15)
Lu5 Lu6 Lu22 50.5(12)
C1C Lu6 Lu22 69.3(10)
Lu1 Lu6 Lu2 124.5(11)
Lu3 Lu6 Lu2 16.5(6)
Lu20 Lu6 Lu2 29.9(13)
Lu18 Lu6 Lu2 34.7(12)
Lu23 Lu6 Lu2 73.0(18)
Lu4 Lu6 Lu2 8.3(6)
Lu21 Lu6 Lu2 43.1(15)
Lu5 Lu6 Lu2 34.3(9)
C1C Lu6 Lu2 72.5(7)
Lu22 Lu6 Lu2 25.0(9)
Lu1 Lu6 C2C 80.0(8)
Lu3 Lu6 C2C 61.9(6)
Lu20 Lu6 C2C 40.3(11)
Lu18 Lu6 C2C 59.1(10)
Lu23 Lu6 C2C 62.5(16)
Lu4 Lu6 C2C 56.0(6)
Lu21 Lu6 C2C 72.7(13)
Lu5 Lu6 C2C 81.3(10)
C1C Lu6 C2C 24.8(5)
Lu22 Lu6 C2C 46.8(8)
Lu2 Lu6 C2C 47.7(5)
Lu15 Lu7 Lu12 108(3)
Lu15 Lu7 Lu14 69(2)
Lu12 Lu7 Lu14 169(3)
Lu15 Lu7 Lu10 64(2)
Lu12 Lu7 Lu10 143(3)
Lu14 Lu7 Lu10 46.1(17)
Lu15 Lu7 Lu9 175(2)
Lu12 Lu7 Lu9 76(2)
Lu14 Lu7 Lu9 108(2)
Lu10 Lu7 Lu9 111(2)
Lu15 Lu7 Lu17 28(3)
Lu12 Lu7 Lu17 112(3)
Lu14 Lu7 Lu17 60(3)
Lu10 Lu7 Lu17 79(3)
Lu9 Lu7 Lu17 153(3)
Lu15 Lu7 Lu19 101(2)
Lu12 Lu7 Lu19 98(2)
Lu14 Lu7 Lu19 73(2)
Lu10 Lu7 Lu19 118.8(19)
Lu9 Lu7 Lu19 79.6(18)
Lu17 Lu7 Lu19 74(2)
Lu15 Lu7 Lu24 115(3)
Lu12 Lu7 Lu24 31(2)
Lu14 Lu7 Lu24 160(3)
Lu10 Lu7 Lu24 116(2)
Lu9 Lu7 Lu24 67(2)
Lu17 Lu7 Lu24 133(3)
Lu19 Lu7 Lu24 123.1(19)
Lu15 Lu7 Lu13 147(3)
Lu12 Lu7 Lu13 77(3)
Lu14 Lu7 Lu13 111(2)
Lu10 Lu7 Lu13 91(2)
Lu9 Lu7 Lu13 30.8(18)
Lu17 Lu7 Lu13 170(3)
Lu19 Lu7 Lu13 110(2)
Lu24 Lu7 Lu13 54(3)
Lu15 Lu7 Lu8 93(2)
Lu12 Lu7 Lu8 115(2)
Lu14 Lu7 Lu8 75.7(18)
Lu10 Lu7 Lu8 36.1(15)
Lu9 Lu7 Lu8 83.6(16)
Lu17 Lu7 Lu8 113(2)
Lu19 Lu7 Lu8 137.5(12)
Lu24 Lu7 Lu8 84.1(18)
Lu13 Lu7 Lu8 57(2)
Lu15 Lu7 Lu11 111(2)
Lu12 Lu7 Lu11 101.7(19)
Lu14 Lu7 Lu11 71.0(19)
Lu10 Lu7 Lu11 115.1(16)
Lu9 Lu7 Lu11 69.4(15)
Lu17 Lu7 Lu11 84(2)
Lu19 Lu7 Lu11 12.2(11)
Lu24 Lu7 Lu11 121.6(17)
Lu13 Lu7 Lu11 98.9(19)
Lu8 Lu7 Lu11 127.2(5)
Lu15 Lu7 C1C 112(2)
Lu12 Lu7 C1C 137(2)
Lu14 Lu7 C1C 50.0(17)
Lu10 Lu7 C1C 53.3(15)
Lu9 Lu7 C1C 63.5(14)
Lu17 Lu7 C1C 110(2)
Lu19 Lu7 C1C 87.4(11)
Lu24 Lu7 C1C 114.1(19)
Lu13 Lu7 C1C 61.2(18)
Lu8 Lu7 C1C 50.3(6)
Lu11 Lu7 C1C 76.9(4)
Lu10 Lu8 Lu16 41.1(18)
Lu10 Lu8 Lu13 84(3)
Lu16 Lu8 Lu13 44(2)
Lu10 Lu8 Lu7 35.4(19)
Lu16 Lu8 Lu7 6.5(9)
Lu13 Lu8 Lu7 51(2)
Lu10 Lu8 Lu14 16.9(17)
Lu16 Lu8 Lu14 34.3(13)
Lu13 Lu8 Lu14 72(2)
Lu7 Lu8 Lu14 30.6(11)
Lu10 Lu8 Lu15 21.8(19)
Lu16 Lu8 Lu15 28.0(12)
Lu13 Lu8 Lu15 72(2)
Lu7 Lu8 Lu15 21.6(8)
Lu14 Lu8 Lu15 29.2(11)
Lu10 Lu8 Lu9 65(2)
Lu16 Lu8 Lu9 27.9(10)
Lu13 Lu8 Lu9 20.0(18)
Lu7 Lu8 Lu9 34.2(12)
Lu14 Lu8 Lu9 52.2(14)
Lu15 Lu8 Lu9 55.8(15)
Lu10 Lu8 C1C 82.9(17)
Lu16 Lu8 C1C 86.6(11)
Lu13 Lu8 C1C 79.8(18)
Lu7 Lu8 C1C 88.7(8)
Lu14 Lu8 C1C 69.5(12)
Lu15 Lu8 C1C 98.2(10)
Lu9 Lu8 C1C 72.8(11)
Lu10 Lu8 Lu24 74(2)
Lu16 Lu8 Lu24 37.6(15)
Lu13 Lu8 Lu24 37(2)
Lu7 Lu8 Lu24 40.8(14)
Lu14 Lu8 Lu24 71.4(18)
Lu15 Lu8 Lu24 53.0(16)
Lu9 Lu8 Lu24 40.0(15)
C1C Lu8 Lu24 112.8(14)
Lu10 Lu8 Lu12 53(2)
Lu16 Lu8 Lu12 17.4(10)
Lu13 Lu8 Lu12 41(2)
Lu7 Lu8 Lu12 19.7(9)
Lu14 Lu8 Lu12 50.3(14)
Lu15 Lu8 Lu12 33.9(12)
Lu9 Lu8 Lu12 32.9(12)
C1C Lu8 Lu12 101.7(10)
Lu24 Lu8 Lu12 21.2(12)
Lu10 Lu8 Lu17 12(2)
Lu16 Lu8 Lu17 35.0(14)
Lu13 Lu8 Lu17 79(2)
Lu7 Lu8 Lu17 28.6(13)
Lu14 Lu8 Lu17 23.3(15)
Lu15 Lu8 Lu17 10.7(13)
Lu9 Lu8 Lu17 61.6(17)
C1C Lu8 Lu17 92.4(14)
Lu24 Lu8 Lu17 63.6(19)
Lu12 Lu8 Lu17 43.9(15)
Lu10 Lu8 Lu19 34.3(18)
Lu16 Lu8 Lu19 18.1(9)
Lu13 Lu8 Lu19 51(2)
Lu7 Lu8 Lu19 18.5(5)
Lu14 Lu8 Lu19 20.9(11)
Lu15 Lu8 Lu19 32.7(9)
Lu9 Lu8 Lu19 31.3(12)
C1C Lu8 Lu19 70.4(8)
Lu24 Lu8 Lu19 55.1(14)
Lu12 Lu8 Lu19 35.5(9)
Lu17 Lu8 Lu19 33.9(14)
Lu13 Lu9 Lu16 85(5)
Lu13 Lu9 Lu7 99(5)
Lu16 Lu9 Lu7 15.1(14)
Lu13 Lu9 Lu12 95(5)
Lu16 Lu9 Lu12 48(3)
Lu7 Lu9 Lu12 41(2)
Lu13 Lu9 Lu24 65(5)
Lu16 Lu9 Lu24 64(3)
Lu7 Lu9 Lu24 66(3)
Lu12 Lu9 Lu24 34.9(19)
Lu13 Lu9 Lu19 154(6)
Lu16 Lu9 Lu19 70(3)
Lu7 Lu9 Lu19 57.2(18)
Lu12 Lu9 Lu19 73(3)
Lu24 Lu9 Lu19 108(3)
Lu13 Lu9 Lu14 104(5)
Lu16 Lu9 Lu14 33(2)
Lu7 Lu9 Lu14 32.4(14)
Lu12 Lu9 Lu14 73(3)
Lu24 Lu9 Lu14 97(3)
Lu19 Lu9 Lu14 51.2(18)
Lu13 Lu9 Lu10 78(5)
Lu16 Lu9 Lu10 22.0(17)
Lu7 Lu9 Lu10 33.7(14)
Lu12 Lu9 Lu10 70(3)
Lu24 Lu9 Lu10 81(3)
Lu19 Lu9 Lu10 76(2)
Lu14 Lu9 Lu10 26.1(11)
Lu13 Lu9 Lu15 98(5)
Lu16 Lu9 Lu15 13.9(19)
Lu7 Lu9 Lu15 1.8(9)
Lu12 Lu9 Lu15 43(2)
Lu24 Lu9 Lu15 67(3)
Lu19 Lu9 Lu15 57.6(17)
Lu14 Lu9 Lu15 31.0(14)
Lu10 Lu9 Lu15 31.9(13)
Lu13 Lu9 Lu8 46(4)
Lu16 Lu9 Lu8 47.2(18)
Lu7 Lu9 Lu8 62.2(15)
Lu12 Lu9 Lu8 85(2)
Lu24 Lu9 Lu8 76(2)
Lu19 Lu9 Lu8 109(2)
Lu14 Lu9 Lu8 57.7(15)
Lu10 Lu9 Lu8 33.2(11)
Lu15 Lu9 Lu8 60.8(14)
Lu13 Lu9 C1C 78(4)
Lu16 Lu9 C1C 83(2)
Lu7 Lu9 C1C 91.9(17)
Lu12 Lu9 C1C 132(3)
Lu24 Lu9 C1C 131(2)
Lu19 Lu9 C1C 93.0(16)
Lu14 Lu9 C1C 62.6(14)
Lu10 Lu9 C1C 61.6(13)
Lu15 Lu9 C1C 90.1(15)
Lu8 Lu9 C1C 55.3(9)
Lu13 Lu9 Lu17 112(5)
Lu16 Lu9 Lu17 28(2)
Lu7 Lu9 Lu17 14.9(16)
Lu12 Lu9 Lu17 48(3)
Lu24 Lu9 Lu17 78(3)
Lu19 Lu9 Lu17 42.6(18)
Lu14 Lu9 Lu17 27.2(17)
Lu10 Lu9 Lu17 40.2(17)
Lu15 Lu9 Lu17 15.0(14)
Lu8 Lu9 Lu17 72.3(18)
C1C Lu9 Lu17 89.8(17)
Lu14 Lu10 Lu16 67(4)
Lu14 Lu10 Lu15 62(3)
Lu16 Lu10 Lu15 56(3)
Lu14 Lu10 Lu7 58(3)
Lu16 Lu10 Lu7 17.0(11)
Lu15 Lu10 Lu7 40(2)
Lu14 Lu10 Lu8 140(4)
Lu16 Lu10 Lu8 92(3)
Lu15 Lu10 Lu8 134(4)
Lu7 Lu10 Lu8 109(3)
Lu14 Lu10 Lu17 50(3)
Lu16 Lu10 Lu17 76(3)
Lu15 Lu10 Lu17 27(2)
Lu7 Lu10 Lu17 59(3)
Lu8 Lu10 Lu17 160(4)
Lu14 Lu10 Lu12 74(4)
Lu16 Lu10 Lu12 18.4(16)
Lu15 Lu10 Lu12 42(2)
Lu7 Lu10 Lu12 16.1(12)
Lu8 Lu10 Lu12 98(2)
Lu17 Lu10 Lu12 66(3)
Lu14 Lu10 Lu9 66(3)
Lu16 Lu10 Lu9 21.2(16)
Lu15 Lu10 Lu9 75(3)
Lu7 Lu10 Lu9 35.3(15)
Lu8 Lu10 Lu9 82(2)
Lu17 Lu10 Lu9 91(3)
Lu12 Lu10 Lu9 39.4(15)
Lu14 Lu10 Lu13 90(4)
Lu16 Lu10 Lu13 35(2)
Lu15 Lu10 Lu13 90(3)
Lu7 Lu10 Lu13 52(2)
Lu8 Lu10 Lu13 59(2)
Lu17 Lu10 Lu13 111(3)
Lu12 Lu10 Lu13 49(2)
Lu9 Lu10 Lu13 23.7(14)
Lu14 Lu10 Lu24 94(4)
Lu16 Lu10 Lu24 28.0(19)
Lu15 Lu10 Lu24 60(3)
Lu7 Lu10 Lu24 36.9(17)
Lu8 Lu10 Lu24 77(2)
Lu17 Lu10 Lu24 86(3)
Lu12 Lu10 Lu24 22.3(12)
Lu9 Lu10 Lu24 41.6(17)
Lu13 Lu10 Lu24 37(2)
Lu14 Lu10 Lu19 23(3)
Lu16 Lu10 Lu19 44.4(18)
Lu15 Lu10 Lu19 51(2)
Lu7 Lu10 Lu19 34.7(13)
Lu8 Lu10 Lu19 129(2)
Lu17 Lu10 Lu19 50(2)
Lu12 Lu10 Lu19 50.8(14)
Lu9 Lu10 Lu19 47.6(15)
Lu13 Lu10 Lu19 71(2)
Lu24 Lu10 Lu19 70.7(17)
Lu14 Lu10 C1C 79(3)
Lu16 Lu10 C1C 94(2)
Lu15 Lu10 C1C 137(3)
Lu7 Lu10 C1C 103.9(19)
Lu8 Lu10 C1C 67.8(16)
Lu17 Lu10 C1C 128(3)
Lu12 Lu10 C1C 111.9(17)
Lu9 Lu10 C1C 72.5(15)
Lu13 Lu10 C1C 70.9(17)
Lu24 Lu10 C1C 108.2(18)
Lu19 Lu10 C1C 86.2(13)
Lu19 Lu11 C2C 80.8(12)
Lu19 Lu11 Lu9 36.5(14)
C2C Lu11 Lu9 63.3(7)
Lu19 Lu11 Lu14 25.6(14)
C2C Lu11 Lu14 57.4(8)
Lu9 Lu11 Lu14 39.3(11)
Lu19 Lu11 C3C 69.3(12)
C2C Lu11 C3C 30.1(7)
Lu9 Lu11 C3C 71.0(9)
Lu14 Lu11 C3C 43.9(10)
Lu19 Lu11 Lu7 12.8(11)
C2C Lu11 Lu7 70.1(3)
Lu9 Lu11 Lu7 25.2(10)
Lu14 Lu11 Lu7 20.9(7)
C3C Lu11 Lu7 63.7(6)
Lu19 Lu11 Lu16 19.0(11)
C2C Lu11 Lu16 65.2(5)
Lu9 Lu11 Lu16 20.2(8)
Lu14 Lu11 Lu16 21.3(9)
C3C Lu11 Lu16 61.7(7)
Lu7 Lu11 Lu16 6.2(4)
Lu19 Lu11 Lu17 19.8(17)
C2C Lu11 Lu17 81.4(12)
Lu9 Lu11 Lu17 54.0(17)
Lu14 Lu11 Lu17 25.4(13)
C3C Lu11 Lu17 61.0(12)
Lu7 Lu11 Lu17 28.8(14)
Lu16 Lu11 Lu17 34.1(14)
Lu19 Lu11 Lu12 17.9(12)
C2C Lu11 Lu12 82.7(7)
Lu9 Lu11 Lu12 24.6(10)
Lu14 Lu11 Lu12 37.1(10)
C3C Lu11 Lu12 79.8(9)
Lu7 Lu11 Lu12 16.3(6)
Lu16 Lu11 Lu12 18.5(7)
Lu17 Lu11 Lu12 37.7(14)
Lu19 Lu11 Lu15 8.7(12)
C2C Lu11 Lu15 74.1(6)
Lu9 Lu11 Lu15 38.2(11)
Lu14 Lu11 Lu15 17.4(8)
C3C Lu11 Lu15 60.8(8)
Lu7 Lu11 Lu15 13.0(6)
Lu16 Lu11 Lu15 18.3(7)
Lu17 Lu11 Lu15 15.8(11)
Lu12 Lu11 Lu15 24.7(8)
Lu19 Lu11 Lu13 38.4(13)
C2C Lu11 Lu13 59.3(9)
Lu9 Lu11 Lu13 4.0(10)
Lu14 Lu11 Lu13 38.4(11)
C3C Lu11 Lu13 67.8(10)
Lu7 Lu11 Lu13 26.5(8)
Lu16 Lu11 Lu13 20.9(9)
Lu17 Lu11 Lu13 55.0(17)
Lu12 Lu11 Lu13 27.9(10)
Lu15 Lu11 Lu13 39.2(11)
Lu19 Lu11 Lu10 25.0(12)
C2C Lu11 Lu10 56.2(6)
Lu9 Lu11 Lu10 33.8(10)
Lu14 Lu11 Lu10 5.6(8)
C3C Lu11 Lu10 46.2(8)
Lu7 Lu11 Lu10 17.6(6)
Lu16 Lu11 Lu10 16.7(6)
Lu17 Lu11 Lu10 28.9(13)
Lu12 Lu11 Lu10 33.8(9)
Lu15 Lu11 Lu10 18.0(7)
Lu13 Lu11 Lu10 32.8(10)
Lu24 Lu12 Lu7 117(5)
Lu24 Lu12 Lu16 99(4)
Lu7 Lu12 Lu16 20.0(14)
Lu24 Lu12 Lu9 86(4)
Lu7 Lu12 Lu9 63(3)
Lu16 Lu12 Lu9 51(2)
Lu24 Lu12 Lu15 123(4)
Lu7 Lu12 Lu15 32.6(18)
Lu16 Lu12 Lu15 48(2)
Lu9 Lu12 Lu15 95(3)
Lu24 Lu12 Lu13 60(4)
Lu7 Lu12 Lu13 70(3)
Lu16 Lu12 Lu13 51(2)
Lu9 Lu12 Lu13 29.8(19)
Lu15 Lu12 Lu13 98(3)
Lu24 Lu12 Lu19 150(4)
Lu7 Lu12 Lu19 52.8(19)
Lu16 Lu12 Lu19 66(2)
Lu9 Lu12 Lu19 64(2)
Lu15 Lu12 Lu19 67(2)
Lu13 Lu12 Lu19 92(3)
Lu24 Lu12 Lu14 123(4)
Lu7 Lu12 Lu14 5.6(15)
Lu16 Lu12 Lu14 25.2(17)
Lu9 Lu12 Lu14 65(2)
Lu15 Lu12 Lu14 31.3(16)
Lu13 Lu12 Lu14 74(2)
Lu19 Lu12 Lu14 48.2(16)
Lu24 Lu12 Lu10 100(4)
Lu7 Lu12 Lu10 21.1(15)
Lu16 Lu12 Lu10 19.7(19)
Lu9 Lu12 Lu10 70(2)
Lu15 Lu12 Lu10 32.2(17)
Lu13 Lu12 Lu10 66(2)
Lu19 Lu12 Lu10 73.9(18)
Lu14 Lu12 Lu10 25.8(10)
Lu24 Lu12 Lu17 142(4)
Lu7 Lu12 Lu17 43(2)
Lu16 Lu12 Lu17 62(3)
Lu9 Lu12 Lu17 102(3)
Lu15 Lu12 Lu17 20.4(18)
Lu13 Lu12 Lu17 113(3)
Lu19 Lu12 Lu17 55(2)
Lu14 Lu12 Lu17 39(2)
Lu10 Lu12 Lu17 51(2)
Lu24 Lu12 Lu8 72(4)
Lu7 Lu12 Lu8 45.5(16)
Lu16 Lu12 Lu8 29.1(15)
Lu9 Lu12 Lu8 62(2)
Lu15 Lu12 Lu8 59.4(19)
Lu13 Lu12 Lu8 44(2)
Lu19 Lu12 Lu8 94.7(17)
Lu14 Lu12 Lu8 51.1(13)
Lu10 Lu12 Lu8 28.9(10)
Lu17 Lu12 Lu8 79(2)
Lu24 Lu12 Lu11 140(4)
Lu7 Lu12 Lu11 62.0(18)
Lu16 Lu12 Lu11 71.1(19)
Lu9 Lu12 Lu11 56.9(19)
Lu15 Lu12 Lu11 79.7(19)
Lu13 Lu12 Lu11 86(2)
Lu19 Lu12 Lu11 13.7(9)
Lu14 Lu12 Lu11 58.2(13)
Lu10 Lu12 Lu11 82.9(15)
Lu17 Lu12 Lu11 68.6(19)
Lu8 Lu12 Lu11 99.2(11)
Lu9 Lu13 Lu16 56(4)
Lu9 Lu13 Lu24 84(5)
Lu16 Lu13 Lu24 65(3)
Lu9 Lu13 Lu7 51(4)
Lu16 Lu13 Lu7 6.8(13)
Lu24 Lu13 Lu7 62(3)
Lu9 Lu13 Lu12 55(4)
Lu16 Lu13 Lu12 38(2)
Lu24 Lu13 Lu12 33(2)
Lu7 Lu13 Lu12 33.0(17)
Lu9 Lu13 Lu8 114(5)
Lu16 Lu13 Lu8 65(2)
Lu24 Lu13 Lu8 97(3)
Lu7 Lu13 Lu8 72(2)
Lu12 Lu13 Lu8 95(3)
Lu9 Lu13 Lu10 78(5)
Lu16 Lu13 Lu10 29.7(17)
Lu24 Lu13 Lu10 84(3)
Lu7 Lu13 Lu10 36.5(16)
Lu12 Lu13 Lu10 66(3)
Lu8 Lu13 Lu10 37.0(15)
Lu9 Lu13 Lu14 55(4)
Lu16 Lu13 Lu14 22.2(17)
Lu24 Lu13 Lu14 87(4)
Lu7 Lu13 Lu14 26.2(13)
Lu12 Lu13 Lu14 59(2)
Lu8 Lu13 Lu14 59.1(18)
Lu10 Lu13 Lu14 23.9(11)
Lu9 Lu13 Lu15 61(5)
Lu16 Lu13 Lu15 6.6(18)
Lu24 Lu13 Lu15 61(3)
Lu7 Lu13 Lu15 10.7(10)
Lu12 Lu13 Lu15 36.9(19)
Lu8 Lu13 Lu15 62.5(17)
Lu10 Lu13 Lu15 29.0(13)
Lu14 Lu13 Lu15 27.0(12)
Lu9 Lu13 Lu19 18(4)
Lu16 Lu13 Lu19 38(2)
Lu24 Lu13 Lu19 81(3)
Lu7 Lu13 Lu19 34.2(14)
Lu12 Lu13 Lu19 48(2)
Lu8 Lu13 Lu19 97(2)
Lu10 Lu13 Lu19 60.6(19)
Lu14 Lu13 Lu19 37.7(14)
Lu15 Lu13 Lu19 44.5(14)
Lu9 Lu13 C1C 85(4)
Lu16 Lu13 C1C 82(2)
Lu24 Lu13 C1C 146(4)
Lu7 Lu13 C1C 87(2)
Lu12 Lu13 C1C 119(3)
Lu8 Lu13 C1C 59.7(15)
Lu10 Lu13 C1C 62.7(16)
Lu14 Lu13 C1C 60.4(15)
Lu15 Lu13 C1C 86.0(18)
Lu19 Lu13 C1C 79.0(17)
Lu9 Lu13 Lu17 53(5)
Lu16 Lu13 Lu17 2(2)
Lu24 Lu13 Lu17 65(3)
Lu7 Lu13 Lu17 5.1(13)
Lu12 Lu13 Lu17 38(2)
Lu8 Lu13 Lu17 67(2)
Lu10 Lu13 Lu17 31.5(17)
Lu14 Lu13 Lu17 22.0(15)
Lu15 Lu13 Lu17 8.6(13)
Lu19 Lu13 Lu17 36.2(15)
C1C Lu13 Lu17 82.4(19)
Lu10 Lu14 Lu7 76(4)
Lu10 Lu14 Lu15 69(3)
Lu7 Lu14 Lu15 44(2)
Lu10 Lu14 Lu16 65(3)
Lu7 Lu14 Lu16 18.4(12)
Lu15 Lu14 Lu16 57(3)
Lu10 Lu14 Lu17 100(4)
Lu7 Lu14 Lu17 78(4)
Lu15 Lu14 Lu17 42(3)
Lu16 Lu14 Lu17 95(4)
Lu10 Lu14 Lu19 144(4)
Lu7 Lu14 Lu19 68(2)
Lu15 Lu14 Lu19 87(3)
Lu16 Lu14 Lu19 79(2)
Lu17 Lu14 Lu19 77(3)
Lu10 Lu14 Lu9 87(3)
Lu7 Lu14 Lu9 40.0(16)
Lu15 Lu14 Lu9 84(3)
Lu16 Lu14 Lu9 31.2(16)
Lu17 Lu14 Lu9 114(4)
Lu19 Lu14 Lu9 62.4(18)
Lu10 Lu14 Lu12 81(4)
Lu7 Lu14 Lu12 5.0(13)
Lu15 Lu14 Lu12 43(3)
Lu16 Lu14 Lu12 23.1(16)
Lu17 Lu14 Lu12 75(3)
Lu19 Lu14 Lu12 64.0(18)
Lu9 Lu14 Lu12 41.7(16)
Lu10 Lu14 Lu8 24(2)
Lu7 Lu14 Lu8 73.7(18)
Lu15 Lu14 Lu8 84(3)
Lu16 Lu14 Lu8 57.7(17)
Lu17 Lu14 Lu8 121(3)
Lu19 Lu14 Lu8 132(2)
Lu9 Lu14 Lu8 70.2(16)
Lu12 Lu14 Lu8 78.6(16)
Lu10 Lu14 C3C 117(4)
Lu7 Lu14 C3C 149(3)
Lu15 Lu14 C3C 164(3)
Lu16 Lu14 C3C 139(3)
Lu17 Lu14 C3C 123(4)
Lu19 Lu14 C3C 93(2)
Lu9 Lu14 C3C 110(2)
Lu12 Lu14 C3C 149(2)
Lu8 Lu14 C3C 106.9(18)
Lu10 Lu14 Lu13 67(3)
Lu7 Lu14 Lu13 42.7(18)
Lu15 Lu14 Lu13 82(3)
Lu16 Lu14 Lu13 25.7(18)
Lu17 Lu14 Lu13 120(4)
Lu19 Lu14 Lu13 84(2)
Lu9 Lu14 Lu13 21.4(14)
Lu12 Lu14 Lu13 46.5(18)
Lu8 Lu14 Lu13 48.8(17)
C3C Lu14 Lu13 114(2)
Lu10 Lu14 C1C 81(3)
Lu7 Lu14 C1C 111(2)
Lu15 Lu14 C1C 145(3)
Lu16 Lu14 C1C 94(2)
Lu17 Lu14 C1C 171(4)
Lu19 Lu14 C1C 107.8(19)
Lu9 Lu14 C1C 75.5(15)
Lu12 Lu14 C1C 114.6(17)
Lu8 Lu14 C1C 61.5(11)
C3C Lu14 C1C 50.1(12)
Lu13 Lu14 C1C 68.5(17)
Lu7 Lu15 Lu17 128(6)
Lu7 Lu15 Lu16 16.3(16)
Lu17 Lu15 Lu16 141(6)
Lu7 Lu15 Lu14 67(3)
Lu17 Lu15 Lu14 87(5)
Lu16 Lu15 Lu14 65(3)
Lu7 Lu15 Lu10 76(3)
Lu17 Lu15 Lu10 119(5)
Lu16 Lu15 Lu10 61(3)
Lu14 Lu15 Lu10 48(2)
Lu7 Lu15 Lu12 39(2)
Lu17 Lu15 Lu12 127(5)
Lu16 Lu15 Lu12 47(2)
Lu14 Lu15 Lu12 105(4)
Lu10 Lu15 Lu12 106(4)
Lu7 Lu15 Lu19 53.9(18)
Lu17 Lu15 Lu19 74(5)
Lu16 Lu15 Lu19 68(2)
Lu14 Lu15 Lu19 58(2)
Lu10 Lu15 Lu19 102(3)
Lu12 Lu15 Lu19 70(2)
Lu7 Lu15 Lu24 44(2)
Lu17 Lu15 Lu24 147(5)
Lu16 Lu15 Lu24 44(2)
Lu14 Lu15 Lu24 108(3)
Lu10 Lu15 Lu24 92(3)
Lu12 Lu15 Lu24 21.9(16)
Lu19 Lu15 Lu24 89(2)
Lu7 Lu15 Lu9 2.8(15)
Lu17 Lu15 Lu9 129(5)
Lu16 Lu15 Lu9 14(2)
Lu14 Lu15 Lu9 65(3)
Lu10 Lu15 Lu9 73(3)
Lu12 Lu15 Lu9 41.6(19)
Lu19 Lu15 Lu9 54.5(15)
Lu24 Lu15 Lu9 45.6(19)
Lu7 Lu15 Lu8 66(2)
Lu17 Lu15 Lu8 143(4)
Lu16 Lu15 Lu8 49(2)
Lu14 Lu15 Lu8 66(2)
Lu10 Lu15 Lu8 24(2)
Lu12 Lu15 Lu8 87(2)
Lu19 Lu15 Lu8 108.6(18)
Lu24 Lu15 Lu8 69.3(18)
Lu9 Lu15 Lu8 63.4(14)
Lu7 Lu15 Lu13 22(2)
Lu17 Lu15 Lu13 149(5)
Lu16 Lu15 Lu13 8(2)
Lu14 Lu15 Lu13 71(3)
Lu10 Lu15 Lu13 61(3)
Lu12 Lu15 Lu13 45(2)
Lu19 Lu15 Lu13 75(2)
Lu24 Lu15 Lu13 38(2)
Lu9 Lu15 Lu13 20.8(13)
Lu8 Lu15 Lu13 45.7(16)
Lu7 Lu15 C3C 76.5(19)
Lu17 Lu15 C3C 77(4)
Lu16 Lu15 C3C 75(2)
Lu14 Lu15 C3C 11(2)
Lu10 Lu15 C3C 54(2)
Lu12 Lu15 C3C 114(2)
Lu19 Lu15 C3C 58.9(12)
Lu24 Lu15 C3C 119(2)
Lu9 Lu15 C3C 74.3(13)
Lu8 Lu15 C3C 74.2(10)
Lu13 Lu15 C3C 81.6(16)
Lu12 Lu16 Lu15 85(3)
Lu12 Lu16 Lu9 81(3)
Lu15 Lu16 Lu9 152(4)
Lu12 Lu16 Lu10 142(3)
Lu15 Lu16 Lu10 63(3)
Lu9 Lu16 Lu10 137(3)
Lu12 Lu16 Lu14 132(3)
Lu15 Lu16 Lu14 58(2)
Lu9 Lu16 Lu14 116(3)
Lu10 Lu16 Lu14 47(2)
Lu12 Lu16 Lu13 91(3)
Lu15 Lu16 Lu13 165(4)
Lu9 Lu16 Lu13 40(2)
Lu10 Lu16 Lu13 115(3)
Lu14 Lu16 Lu13 132(3)
Lu12 Lu16 Lu24 37(2)
Lu15 Lu16 Lu24 107(3)
Lu9 Lu16 Lu24 75(3)
Lu10 Lu16 Lu24 131(3)
Lu14 Lu16 Lu24 166(3)
Lu13 Lu16 Lu24 62(3)
Lu12 Lu16 Lu8 133(2)
Lu15 Lu16 Lu8 103(3)
Lu9 Lu16 Lu8 105(2)
Lu10 Lu16 Lu8 46.6(18)
Lu14 Lu16 Lu8 88(2)
Lu13 Lu16 Lu8 70(3)
Lu24 Lu16 Lu8 98(2)
Lu12 Lu16 Lu19 82(2)
Lu15 Lu16 Lu19 79(2)
Lu9 Lu16 Lu19 75(3)
Lu10 Lu16 Lu19 109(2)
Lu14 Lu16 Lu19 62(2)
Lu13 Lu16 Lu19 114(3)
Lu24 Lu16 Lu19 115(2)
Lu8 Lu16 Lu19 144.5(17)
Lu12 Lu16 Lu17 88(3)
Lu15 Lu16 Lu17 18(2)
Lu9 Lu16 Lu17 136(3)
Lu10 Lu16 Lu17 68(3)
Lu14 Lu16 Lu17 48(3)
Lu13 Lu16 Lu17 176(4)
Lu24 Lu16 Lu17 118(3)
Lu8 Lu16 Lu17 113(2)
Lu19 Lu16 Lu17 62(2)
Lu12 Lu16 C1C 155(2)
Lu15 Lu16 C1C 117(2)
Lu9 Lu16 C1C 74(2)
Lu10 Lu16 C1C 63.0(19)
Lu14 Lu16 C1C 62.3(19)
Lu13 Lu16 C1C 70(2)
Lu24 Lu16 C1C 132(2)
Lu8 Lu16 C1C 56.2(8)
Lu19 Lu16 C1C 91.0(13)
Lu17 Lu16 C1C 110(2)
Lu12 Lu16 C3C 144(2)
Lu15 Lu16 C3C 85(2)
Lu9 Lu16 C3C 91(2)
Lu10 Lu16 C3C 58(2)
Lu14 Lu16 C3C 27.0(18)
Lu13 Lu16 C3C 106(2)
Lu24 Lu16 C3C 166(2)
Lu8 Lu16 C3C 83.0(11)
Lu19 Lu16 C3C 61.7(12)
Lu17 Lu16 C3C 73(2)
C1C Lu16 C3C 39.1(7)
Lu15 Lu17 Lu14 51(4)
Lu15 Lu17 Lu7 24(3)
Lu14 Lu17 Lu7 42(3)
Lu15 Lu17 Lu10 34(3)
Lu14 Lu17 Lu10 30(2)
Lu7 Lu17 Lu10 42(2)
Lu15 Lu17 Lu16 21(3)
Lu14 Lu17 Lu16 38(3)
Lu7 Lu17 Lu16 6.5(9)
Lu10 Lu17 Lu16 36(2)
Lu15 Lu17 Lu19 77(5)
Lu14 Lu17 Lu19 57(3)
Lu7 Lu17 Lu19 53(2)
Lu10 Lu17 Lu19 82(3)
Lu16 Lu17 Lu19 57(2)
Lu15 Lu17 Lu12 33(4)
Lu14 Lu17 Lu12 66(4)
Lu7 Lu17 Lu12 24.5(15)
Lu10 Lu17 Lu12 63(3)
Lu16 Lu17 Lu12 29.9(16)
Lu19 Lu17 Lu12 58(2)
Lu15 Lu17 Lu9 36(4)
Lu14 Lu17 Lu9 39(3)
Lu7 Lu17 Lu9 12.2(13)
Lu10 Lu17 Lu9 48(2)
Lu16 Lu17 Lu9 15.9(13)
Lu19 Lu17 Lu9 41(2)
Lu12 Lu17 Lu9 29.6(15)
Lu15 Lu17 Lu24 23(3)
Lu14 Lu17 Lu24 65(4)
Lu7 Lu17 Lu24 23.9(17)
Lu10 Lu17 Lu24 56(3)
Lu16 Lu17 Lu24 27.3(17)
Lu19 Lu17 Lu24 68(3)
Lu12 Lu17 Lu24 11.4(13)
Lu9 Lu17 Lu24 33.1(16)
Lu15 Lu17 Lu8 26(3)
Lu14 Lu17 Lu8 36(2)
Lu7 Lu17 Lu8 38.2(16)
Lu10 Lu17 Lu8 8.0(15)
Lu16 Lu17 Lu8 31.9(14)
Lu19 Lu17 Lu8 83(3)
Lu12 Lu17 Lu8 57(2)
Lu9 Lu17 Lu8 46.1(14)
Lu24 Lu17 Lu8 49.0(16)
Lu15 Lu17 C3C 87(5)
Lu14 Lu17 C3C 35(2)
Lu7 Lu17 C3C 75(3)
Lu10 Lu17 C3C 59(2)
Lu16 Lu17 C3C 72(2)
Lu19 Lu17 C3C 61(2)
Lu12 Lu17 C3C 98(3)
Lu9 Lu17 C3C 68.3(18)
Lu24 Lu17 C3C 99(2)
Lu8 Lu17 C3C 66.6(15)
Lu15 Lu17 Lu13 23(4)
Lu14 Lu17 Lu13 38(3)
Lu7 Lu17 Lu13 5.4(14)
Lu10 Lu17 Lu13 37(2)
Lu16 Lu17 Lu13 1.7(15)
Lu19 Lu17 Lu13 56(2)
Lu12 Lu17 Lu13 29.5(17)
Lu9 Lu17 Lu13 14.3(11)
Lu24 Lu17 Lu13 27.5(15)
Lu8 Lu17 Lu13 33.3(14)
C3C Lu17 Lu13 71.6(19)
Lu4 Lu18 Lu3 20.2(7)
Lu4 Lu18 Lu5 46.5(18)
Lu3 Lu18 Lu5 48.5(18)
Lu4 Lu18 Lu6 79.2(18)
Lu3 Lu18 Lu6 60.0(14)
Lu5 Lu18 Lu6 92(2)
Lu4 Lu18 Lu20 33.7(15)
Lu3 Lu18 Lu20 28.8(12)
Lu5 Lu18 Lu20 76(2)
Lu6 Lu18 Lu20 56.7(14)
Lu4 Lu18 Lu2 38.9(14)
Lu3 Lu18 Lu2 59.0(14)
Lu5 Lu18 Lu2 62.0(18)
Lu6 Lu18 Lu2 115.5(19)
Lu20 Lu18 Lu2 60.1(15)
Lu4 Lu18 Lu21 22.4(13)
Lu3 Lu18 Lu21 3.0(11)
Lu5 Lu18 Lu21 51(2)
Lu6 Lu18 Lu21 57.3(14)
Lu20 Lu18 Lu21 26.9(12)
Lu2 Lu18 Lu21 61.0(15)
Lu4 Lu18 Lu22 18.4(13)
Lu3 Lu18 Lu22 31.9(12)
Lu5 Lu18 Lu22 64(2)
Lu6 Lu18 Lu22 81.7(16)
Lu20 Lu18 Lu22 26.3(13)
Lu2 Lu18 Lu22 34.1(12)
Lu21 Lu18 Lu22 32.6(14)
Lu4 Lu18 Lu1 103.2(17)
Lu3 Lu18 Lu1 86.8(13)
Lu5 Lu18 Lu1 123(2)
Lu6 Lu18 Lu1 31.3(8)
Lu20 Lu18 Lu1 72.2(12)
Lu2 Lu18 Lu1 129.6(14)
Lu21 Lu18 Lu1 83.9(13)
Lu22 Lu18 Lu1 98.1(13)
Lu4 Lu18 C3C 100.3(17)
Lu3 Lu18 C3C 109.8(15)
Lu5 Lu18 C3C 140(2)
Lu6 Lu18 C3C 105.4(13)
Lu20 Lu18 C3C 82.9(13)
Lu2 Lu18 C3C 77.7(11)
Lu21 Lu18 C3C 108.8(14)
Lu22 Lu18 C3C 82.0(13)
Lu1 Lu18 C3C 81.6(9)
Lu4 Lu18 C1C 87.0(15)
Lu3 Lu18 C1C 84.1(13)
Lu5 Lu18 C1C 132(2)
Lu6 Lu18 C1C 64.5(10)
Lu20 Lu18 C1C 55.9(12)
Lu2 Lu18 C1C 90.5(11)
Lu21 Lu18 C1C 81.7(13)
Lu22 Lu18 C1C 71.4(11)
Lu1 Lu18 C1C 46.9(6)
C3C Lu18 C1C 41.3(8)
Lu4 Lu18 C2C 73.7(14)
Lu3 Lu18 C2C 81.0(12)
Lu5 Lu18 C2C 119(2)
Lu6 Lu18 C2C 89.3(11)
Lu20 Lu18 C2C 54.2(11)
Lu2 Lu18 C2C 62.8(9)
Lu21 Lu18 C2C 79.9(12)
Lu22 Lu18 C2C 55.3(10)
Lu1 Lu18 C2C 77.2(6)
C3C Lu18 C2C 28.9(7)
C1C Lu18 C2C 30.4(5)
Lu11 Lu19 Lu7 155(2)
Lu11 Lu19 Lu14 131(2)
Lu7 Lu19 Lu14 39.2(15)
Lu11 Lu19 Lu16 145(2)
Lu7 Lu19 Lu16 9.8(8)
Lu14 Lu19 Lu16 38.9(16)
Lu11 Lu19 Lu9 115(2)
Lu7 Lu19 Lu9 43.3(15)
Lu14 Lu19 Lu9 66.4(19)
Lu16 Lu19 Lu9 35.1(13)
Lu11 Lu19 Lu17 145(3)
Lu7 Lu19 Lu17 53(2)
Lu14 Lu19 Lu17 46(2)
Lu16 Lu19 Lu17 61(2)
Lu9 Lu19 Lu17 96(3)
Lu11 Lu19 Lu15 164(2)
Lu7 Lu19 Lu15 24.7(12)
Lu14 Lu19 Lu15 34.6(15)
Lu16 Lu19 Lu15 33.2(14)
Lu9 Lu19 Lu15 68(2)
Lu17 Lu19 Lu15 28.1(19)
Lu11 Lu19 Lu12 148.5(19)
Lu7 Lu19 Lu12 28.8(11)
Lu14 Lu19 Lu12 68(2)
Lu16 Lu19 Lu12 32.4(14)
Lu9 Lu19 Lu12 43.1(16)
Lu17 Lu19 Lu12 67(3)
Lu15 Lu19 Lu12 43.6(15)
Lu11 Lu19 Lu10 139.8(19)
Lu7 Lu19 Lu10 26.5(10)
Lu14 Lu19 Lu10 12.8(15)
Lu16 Lu19 Lu10 26.2(10)
Lu9 Lu19 Lu10 56.3(16)
Lu17 Lu19 Lu10 47(2)
Lu15 Lu19 Lu10 27.7(12)
Lu12 Lu19 Lu10 55.3(15)
Lu11 Lu19 Lu13 120.9(18)
Lu7 Lu19 Lu13 35.9(13)
Lu14 Lu19 Lu13 58.6(19)
Lu16 Lu19 Lu13 27.3(15)
Lu9 Lu19 Lu13 8.1(18)
Lu17 Lu19 Lu13 88(3)
Lu15 Lu19 Lu13 60.4(18)
Lu12 Lu19 Lu13 40.3(16)
Lu10 Lu19 Lu13 48.2(15)
Lu11 Lu19 C3C 80.0(13)
Lu7 Lu19 C3C 87.7(13)
Lu14 Lu19 C3C 51.1(16)
Lu16 Lu19 C3C 83.3(14)
Lu9 Lu19 C3C 90.3(16)
Lu17 Lu19 C3C 82(2)
Lu15 Lu19 C3C 84.7(14)
Lu12 Lu19 C3C 115.6(17)
Lu10 Lu19 C3C 62.2(12)
Lu13 Lu19 C3C 86.6(15)
Lu11 Lu19 C2C 66.8(11)
Lu7 Lu19 C2C 91.7(12)
Lu14 Lu19 C2C 67.3(16)
Lu16 Lu19 C2C 83.5(12)
Lu9 Lu19 C2C 72.9(14)
Lu17 Lu19 C2C 109(2)
Lu15 Lu19 C2C 100.9(15)
Lu12 Lu19 C2C 112.0(16)
Lu10 Lu19 C2C 73.4(11)
Lu13 Lu19 C2C 72.9(13)
C3C Lu19 C2C 30.6(7)
Lu3 Lu20 Lu21 62(3)
Lu3 Lu20 Lu4 24.4(11)
Lu21 Lu20 Lu4 77(3)
Lu3 Lu20 Lu22 93(3)
Lu21 Lu20 Lu22 74(3)
Lu4 Lu20 Lu22 79(3)
Lu3 Lu20 Lu23 124(3)
Lu21 Lu20 Lu23 80(4)
Lu4 Lu20 Lu23 149(3)
Lu22 Lu20 Lu23 115(4)
Lu3 Lu20 Lu6 66.5(17)
Lu21 Lu20 Lu6 90(3)
Lu4 Lu20 Lu6 83.5(18)
Lu22 Lu20 Lu6 159(3)
Lu23 Lu20 Lu6 75(2)
Lu3 Lu20 Lu18 41.8(16)
Lu21 Lu20 Lu18 103(3)
Lu4 Lu20 Lu18 35.3(15)
Lu22 Lu20 Lu18 109(3)
Lu23 Lu20 Lu18 135(3)
Lu6 Lu20 Lu18 60.2(15)
Lu3 Lu20 Lu2 64.9(19)
Lu21 Lu20 Lu2 90(3)
Lu4 Lu20 Lu2 42.5(14)
Lu22 Lu20 Lu2 44(2)
Lu23 Lu20 Lu2 159(3)
Lu6 Lu20 Lu2 124(2)
Lu18 Lu20 Lu2 65.4(16)
Lu3 Lu20 Lu5 9.4(14)
Lu21 Lu20 Lu5 63(3)
Lu4 Lu20 Lu5 16.9(14)
Lu22 Lu20 Lu5 84(3)
Lu23 Lu20 Lu5 132(3)
Lu6 Lu20 Lu5 75.5(16)
Lu18 Lu20 Lu5 42.8(14)
Lu2 Lu20 Lu5 55.7(14)
Lu3 Lu20 C1C 124(2)
Lu21 Lu20 C1C 161(3)
Lu4 Lu20 C1C 116(2)
Lu22 Lu20 C1C 121(3)
Lu23 Lu20 C1C 82(3)
Lu6 Lu20 C1C 78.1(13)
Lu18 Lu20 C1C 83.8(14)
Lu2 Lu20 C1C 108.6(15)
Lu5 Lu20 C1C 126.6(17)
Lu3 Lu20 C2C 125(3)
Lu21 Lu20 C2C 158(3)
Lu4 Lu20 C2C 103(2)
Lu22 Lu20 C2C 84(2)
Lu23 Lu20 C2C 106(3)
Lu6 Lu20 C2C 111.7(15)
Lu18 Lu20 C2C 87.0(14)
Lu2 Lu20 C2C 76.4(12)
Lu5 Lu20 C2C 119.6(17)
C1C Lu20 C2C 37.3(8)
Lu3 Lu20 Lu1 89.8(17)
Lu21 Lu20 Lu1 116(2)
Lu4 Lu20 Lu1 99.9(17)
Lu22 Lu20 Lu1 170(3)
Lu23 Lu20 Lu1 71(2)
Lu6 Lu20 Lu1 28.0(8)
Lu18 Lu20 Lu1 67.3(12)
Lu2 Lu20 Lu1 129.9(16)
Lu5 Lu20 Lu1 97.5(13)
C1C Lu20 Lu1 50.4(8)
C2C Lu20 Lu1 85.9(10)
Lu3 Lu21 Lu20 52(3)
Lu3 Lu21 Lu22 77(3)
Lu20 Lu21 Lu22 55(3)
Lu3 Lu21 Lu4 15.9(12)
Lu20 Lu21 Lu4 51(3)
Lu22 Lu21 Lu4 63(3)
Lu3 Lu21 Lu23 99(4)
Lu20 Lu21 Lu23 57(3)
Lu22 Lu21 Lu23 92(3)
Lu4 Lu21 Lu23 106(4)
Lu3 Lu21 Lu5 34.3(19)
Lu20 Lu21 Lu5 85(4)
Lu22 Lu21 Lu5 88(3)
Lu4 Lu21 Lu5 34.7(16)
Lu23 Lu21 Lu5 132(4)
Lu3 Lu21 Lu6 50.8(19)
Lu20 Lu21 Lu6 58(2)
Lu22 Lu21 Lu6 111(3)
Lu4 Lu21 Lu6 65.7(19)
Lu23 Lu21 Lu6 62(2)
Lu5 Lu21 Lu6 73(2)
Lu3 Lu21 Lu2 51(2)
Lu20 Lu21 Lu2 61(3)
Lu22 Lu21 Lu2 35(2)
Lu4 Lu21 Lu2 34.7(13)
Lu23 Lu21 Lu2 115(3)
Lu5 Lu21 Lu2 53.4(17)
Lu6 Lu21 Lu2 99(2)
Lu3 Lu21 Lu18 3.7(14)
Lu20 Lu21 Lu18 50(3)
Lu22 Lu21 Lu18 78(3)
Lu4 Lu21 Lu18 18.5(12)
Lu23 Lu21 Lu18 95(3)
Lu5 Lu21 Lu18 37.5(16)
Lu6 Lu21 Lu18 47.5(14)
Lu2 Lu21 Lu18 53.0(15)
Lu3 Lu21 Lu1 55.1(19)
Lu20 Lu21 Lu1 47(2)
Lu22 Lu21 Lu1 102(3)
Lu4 Lu21 Lu1 67.9(16)
Lu23 Lu21 Lu1 50(2)
Lu5 Lu21 Lu1 83.1(19)
Lu6 Lu21 Lu1 14.0(7)
Lu2 Lu21 Lu1 96.9(17)
Lu18 Lu21 Lu1 51.5(10)
Lu3 Lu21 C1C 58.2(19)
Lu20 Lu21 C1C 13(2)
Lu22 Lu21 C1C 66(2)
Lu4 Lu21 C1C 61.0(17)
Lu23 Lu21 C1C 45(2)
Lu5 Lu21 C1C 92(2)
Lu6 Lu21 C1C 50.1(11)
Lu2 Lu21 C1C 73.5(14)
Lu18 Lu21 C1C 55.2(11)
Lu1 Lu21 C1C 37.7(6)
Lu3 Lu21 C2C 59.0(19)
Lu20 Lu21 C2C 15.0(18)
Lu22 Lu21 C2C 40(2)
Lu4 Lu21 C2C 53.6(15)
Lu23 Lu21 C2C 63(2)
Lu5 Lu21 C2C 88(2)
Lu6 Lu21 C2C 72.6(14)
Lu2 Lu21 C2C 52.2(10)
Lu18 Lu21 C2C 57.6(12)
Lu1 Lu21 C2C 61.9(8)
C1C Lu21 C2C 25.6(5)
Lu20 Lu22 Lu21 51(3)
Lu20 Lu22 Lu2 101(3)
Lu21 Lu22 Lu2 111(3)
Lu20 Lu22 Lu4 49(2)
Lu21 Lu22 Lu4 59(3)
Lu2 Lu22 Lu4 58.4(19)
Lu20 Lu22 Lu3 38(2)
Lu21 Lu22 Lu3 42(2)
Lu2 Lu22 Lu3 75(2)
Lu4 Lu22 Lu3 17.4(6)
Lu20 Lu22 Lu23 35(3)
Lu21 Lu22 Lu23 49(2)
Lu2 Lu22 Lu23 137(3)
Lu4 Lu22 Lu23 81(2)
Lu3 Lu22 Lu23 66(2)
Lu20 Lu22 Lu5 65(3)
Lu21 Lu22 Lu5 55(3)
Lu2 Lu22 Lu5 56.3(18)
Lu4 Lu22 Lu5 21.1(12)
Lu3 Lu22 Lu5 27.1(11)
Lu23 Lu22 Lu5 91(2)
Lu20 Lu22 Lu18 45(2)
Lu21 Lu22 Lu18 69(3)
Lu2 Lu22 Lu18 56.6(18)
Lu4 Lu22 Lu18 14.6(11)
Lu3 Lu22 Lu18 26.9(11)
Lu23 Lu22 Lu18 80(2)
Lu5 Lu22 Lu18 35.0(12)
Lu20 Lu22 C2C 69(2)
Lu21 Lu22 C2C 120(3)
Lu2 Lu22 C2C 81.5(19)
Lu4 Lu22 C2C 86.4(19)
Lu3 Lu22 C2C 92.5(19)
Lu23 Lu22 C2C 81.3(18)
Lu5 Lu22 C2C 106.2(19)
Lu18 Lu22 C2C 71.8(13)
Lu20 Lu22 Lu6 13(2)
Lu21 Lu22 Lu6 42(2)
Lu2 Lu22 Lu6 95(2)
Lu4 Lu22 Lu6 38.9(13)
Lu3 Lu22 Lu6 25.9(10)
Lu23 Lu22 Lu6 42.3(17)
Lu5 Lu22 Lu6 53.0(13)
Lu18 Lu22 Lu6 38.9(10)
C2C Lu22 Lu6 78.9(12)
Lu20 Lu22 C1C 41(2)
Lu21 Lu22 C1C 91(3)
Lu2 Lu22 C1C 95(2)
Lu4 Lu22 C1C 72.3(17)
Lu3 Lu22 C1C 71.5(15)
Lu23 Lu22 C1C 54.8(17)
Lu5 Lu22 C1C 93.3(16)
Lu18 Lu22 C1C 59.8(11)
C2C Lu22 C1C 29.0(7)
Lu6 Lu22 C1C 52.1(9)
Lu20 Lu22 C3C 65(2)
Lu21 Lu22 C3C 113(3)
Lu2 Lu22 C3C 63.1(17)
Lu4 Lu22 C3C 67.2(16)
Lu3 Lu22 C3C 76.8(16)
Lu23 Lu22 C3C 88.7(19)
Lu5 Lu22 C3C 85.6(16)
Lu18 Lu22 C3C 52.7(11)
C2C Lu22 C3C 21.8(7)
Lu6 Lu22 C3C 70.9(11)
C1C Lu22 C3C 34.7(7)
Lu20 Lu23 Lu21 43(3)
Lu20 Lu23 Lu6 61(2)
Lu21 Lu23 Lu6 71(3)
Lu20 Lu23 Lu3 22.4(16)
Lu21 Lu23 Lu3 31(2)
Lu6 Lu23 Lu3 47.9(15)
Lu20 Lu23 Lu22 29.5(18)
Lu21 Lu23 Lu22 40(2)
Lu6 Lu23 Lu22 89(3)
Lu3 Lu23 Lu22 43.0(15)
Lu20 Lu23 Lu4 14.0(15)
Lu21 Lu23 Lu4 34(2)
Lu6 Lu23 Lu4 52.8(16)
Lu3 Lu23 Lu4 8.5(5)
Lu22 Lu23 Lu4 36.7(15)
Lu20 Lu23 C1C 66(2)
Lu21 Lu23 C1C 108(3)
Lu6 Lu23 C1C 70.2(19)
Lu3 Lu23 C1C 80(2)
Lu22 Lu23 C1C 83(2)
Lu4 Lu23 C1C 75.0(17)
Lu20 Lu23 Lu1 79(3)
Lu21 Lu23 Lu1 102(3)
Lu6 Lu23 Lu1 32.6(10)
Lu3 Lu23 Lu1 75.0(17)
Lu22 Lu23 Lu1 109(3)
Lu4 Lu23 Lu1 76.7(16)
C1C Lu23 Lu1 49.9(11)
Lu20 Lu23 Lu18 26.0(18)
Lu21 Lu23 Lu18 52(3)
Lu6 Lu23 Lu18 35.6(14)
Lu3 Lu23 Lu18 21.6(9)
Lu22 Lu23 Lu18 55.1(18)
Lu4 Lu23 Lu18 21.1(9)
C1C Lu23 Lu18 61.2(14)
Lu1 Lu23 Lu18 55.7(12)
Lu20 Lu23 C2C 49(2)
Lu21 Lu23 C2C 89(3)
Lu6 Lu23 C2C 84(2)
Lu3 Lu23 C2C 69.5(16)
Lu22 Lu23 C2C 55.4(16)
Lu4 Lu23 C2C 61.7(13)
C1C Lu23 C2C 29.8(8)
Lu1 Lu23 C2C 75.3(14)
Lu18 Lu23 C2C 58.4(12)
Lu20 Lu23 Lu5 29.2(18)
Lu21 Lu23 Lu5 26(2)
Lu6 Lu23 Lu5 47.9(15)
Lu3 Lu23 Lu5 7.3(8)
Lu22 Lu23 Lu5 46.0(16)
Lu4 Lu23 Lu5 15.3(8)
C1C Lu23 Lu5 87.2(18)
Lu1 Lu23 Lu5 77.3(15)
Lu18 Lu23 Lu5 27.1(9)
C2C Lu23 Lu5 76.8(15)
Lu20 Lu23 Lu2 12.5(17)
Lu21 Lu23 Lu2 39(2)
Lu6 Lu23 Lu2 73.0(19)
Lu3 Lu23 Lu2 29.1(9)
Lu22 Lu23 Lu2 17.0(13)
Lu4 Lu23 Lu2 21.5(8)
C1C Lu23 Lu2 73.2(15)
Lu1 Lu23 Lu2 91.9(17)
Lu18 Lu23 Lu2 38.2(10)
C2C Lu23 Lu2 50.7(10)
Lu5 Lu23 Lu2 34.1(9)
Lu12 Lu24 Lu13 87(5)
Lu12 Lu24 Lu16 44(3)
Lu13 Lu24 Lu16 53(3)
Lu12 Lu24 Lu7 32(3)
Lu13 Lu24 Lu7 64(3)
Lu16 Lu24 Lu7 12.9(8)
Lu12 Lu24 Lu9 59(4)
Lu13 Lu24 Lu9 31(2)
Lu16 Lu24 Lu9 41(2)
Lu7 Lu24 Lu9 47(2)
Lu12 Lu24 Lu15 35(3)
Lu13 Lu24 Lu15 81(3)
Lu16 Lu24 Lu15 29.1(16)
Lu7 Lu24 Lu15 20.6(11)
Lu9 Lu24 Lu15 67(3)
Lu12 Lu24 Lu10 58(4)
Lu13 Lu24 Lu10 59(3)
Lu16 Lu24 Lu10 20.6(15)
Lu7 Lu24 Lu10 27.3(12)
Lu9 Lu24 Lu10 58(2)
Lu15 Lu24 Lu10 28.4(13)
Lu12 Lu24 Lu8 87(4)
Lu13 Lu24 Lu8 46(2)
Lu16 Lu24 Lu8 44.1(15)
Lu7 Lu24 Lu8 55.1(14)
Lu9 Lu24 Lu8 64(2)
Lu15 Lu24 Lu8 57.7(15)
Lu10 Lu24 Lu8 29.8(10)
Lu12 Lu24 Lu14 40(3)
Lu13 Lu24 Lu14 59(3)
Lu16 Lu24 Lu14 6.2(13)
Lu7 Lu24 Lu14 8.1(10)
Lu9 Lu24 Lu14 46(2)
Lu15 Lu24 Lu14 23.0(12)
Lu10 Lu24 Lu14 20.2(9)
Lu8 Lu24 Lu14 47.0(12)
Lu12 Lu24 Lu19 20(3)
Lu13 Lu24 Lu19 68(3)
Lu16 Lu24 Lu19 35.5(16)
Lu7 Lu24 Lu19 28.1(12)
Lu9 Lu24 Lu19 39(2)
Lu15 Lu24 Lu19 43.0(14)
Lu10 Lu24 Lu19 54.7(16)
Lu8 Lu24 Lu19 79.1(17)
Lu14 Lu24 Lu19 34.5(12)
Lu12 Lu24 Lu17 27(3)
Lu13 Lu24 Lu17 87(3)
Lu16 Lu24 Lu17 35(2)
Lu7 Lu24 Lu17 23.2(17)
Lu9 Lu24 Lu17 69(3)
Lu15 Lu24 Lu17 10.0(14)
Lu10 Lu24 Lu17 37.9(16)
Lu8 Lu24 Lu17 67.5(18)
Lu14 Lu24 Lu17 28.4(15)
Lu19 Lu24 Lu17 38.5(16)
Lu12 Lu24 Lu11 32(3)
Lu13 Lu24 Lu11 62(3)
Lu16 Lu24 Lu11 42.9(17)
Lu7 Lu24 Lu11 38.8(13)
Lu9 Lu24 Lu11 31.1(19)
Lu15 Lu24 Lu11 55.8(15)
Lu10 Lu24 Lu11 63.4(15)
Lu8 Lu24 Lu11 83.5(15)
Lu14 Lu24 Lu11 43.7(11)
Lu19 Lu24 Lu11 13.3(7)
Lu17 Lu24 Lu11 51.7(15)
C2C C1C C3C 46.1(11)
C2C C1C Lu1 139.5(15)
C3C C1C Lu1 115.6(14)
C2C C1C Lu8 122.0(15)
C3C C1C Lu8 100.0(14)
Lu1 C1C Lu8 94.3(9)
C2C C1C Lu20 72.3(12)
C3C C1C Lu20 91.8(15)
Lu1 C1C Lu20 73.0(10)
Lu8 C1C Lu20 165.6(13)
C2C C1C Lu14 75.5(13)
C3C C1C Lu14 55.1(14)
Lu1 C1C Lu14 128.6(12)
Lu8 C1C Lu14 49.1(10)
Lu20 C1C Lu14 144.9(14)
C2C C1C Lu10 96.2(15)
C3C C1C Lu10 71.4(14)
Lu1 C1C Lu10 111.9(12)
Lu8 C1C Lu10 29.3(8)
Lu20 C1C Lu10 163.0(14)
Lu14 C1C Lu10 20.8(8)
C2C C1C Lu23 93.4(16)
C3C C1C Lu23 123.1(19)
Lu1 C1C Lu23 66.0(12)
Lu8 C1C Lu23 136.8(16)
Lu20 C1C Lu23 31.6(13)
Lu14 C1C Lu23 165.4(16)
Lu10 C1C Lu23 165.3(17)
C2C C1C Lu6 108.7(14)
C3C C1C Lu6 105.1(14)
Lu1 C1C Lu6 33.0(6)
Lu8 C1C Lu6 127.3(10)
Lu20 C1C Lu6 40.2(9)
Lu14 C1C Lu6 149.5(13)
Lu10 C1C Lu6 141.2(13)
Lu23 C1C Lu6 43.1(12)
C2C C1C Lu13 94.2(18)
C3C C1C Lu13 102.4(19)
Lu1 C1C Lu13 126.4(16)
Lu8 C1C Lu13 40.6(13)
Lu20 C1C Lu13 144.3(16)
Lu14 C1C Lu13 51.1(15)
Lu10 C1C Lu13 46.4(14)
Lu23 C1C Lu13 121.9(19)
Lu6 C1C Lu13 152.0(17)
C2C C1C Lu9 76.9(13)
C3C C1C Lu9 86.9(16)
Lu1 C1C Lu9 143.5(12)
Lu8 C1C Lu9 51.9(10)
Lu20 C1C Lu9 137.9(14)
Lu14 C1C Lu9 42.0(13)
Lu10 C1C Lu9 45.9(13)
Lu23 C1C Lu9 126.8(17)
Lu6 C1C Lu9 167.4(14)
Lu13 C1C Lu9 17.9(11)
C2C C1C Lu16 85.2(12)
C3C C1C Lu16 77.5(13)
Lu1 C1C Lu16 130.8(10)
Lu8 C1C Lu16 37.2(7)
Lu20 C1C Lu16 156.2(12)
Lu14 C1C Lu16 23.8(9)
Lu10 C1C Lu16 23.4(9)
Lu23 C1C Lu16 148.3(15)
Lu6 C1C Lu16 163.3(11)
Lu13 C1C Lu16 27.4(13)
Lu9 C1C Lu16 22.5(9)
C3C C2C C1C 84.0(14)
C3C C2C Lu20 107.1(17)
C1C C2C Lu20 70.4(13)
C3C C2C Lu11 87.3(14)
C1C C2C Lu11 131.5(12)
Lu20 C2C Lu11 156.0(8)
C3C C2C Lu22 116.8(18)
C1C C2C Lu22 96.5(15)
Lu20 C2C Lu22 26.8(10)
Lu11 C2C Lu22 129.4(10)
C3C C2C Lu14 55.4(15)
C1C C2C Lu14 69.5(13)
Lu20 C2C Lu14 137.6(11)
Lu11 C2C Lu14 66.4(8)
Lu22 C2C Lu14 163.9(13)
C3C C2C Lu2 90.2(15)
C1C C2C Lu2 109.3(13)
Lu20 C2C Lu2 44.8(10)
Lu11 C2C Lu2 118.4(7)
Lu22 C2C Lu2 30.3(10)
Lu14 C2C Lu2 145.5(10)
C3C C2C Lu19 74.3(16)
C1C C2C Lu19 99.9(13)
Lu20 C2C Lu19 169.7(11)
Lu11 C2C Lu19 32.4(6)
Lu22 C2C Lu19 161.2(12)
Lu14 C2C Lu19 34.9(10)
Lu2 C2C Lu19 145.3(9)
C3C C2C Lu9 96.0(17)
C1C C2C Lu9 71.1(13)
Lu20 C2C Lu9 132.0(12)
Lu11 C2C Lu9 62.5(8)
Lu22 C2C Lu9 143.9(14)
Lu14 C2C Lu9 40.7(12)
Lu2 C2C Lu9 173.8(12)
Lu19 C2C Lu9 38.3(10)
C3C C2C Lu4 89.5(15)
C1C C2C Lu4 80.9(11)
Lu20 C2C Lu4 22.1(9)
Lu11 C2C Lu4 146.8(5)
Lu22 C2C Lu4 30.2(10)
Lu14 C2C Lu4 135.1(9)
Lu2 C2C Lu4 28.5(6)
Lu19 C2C Lu4 163.5(8)
Lu9 C2C Lu4 150.6(9)
C3C C2C Lu18 68.6(16)
C1C C2C Lu18 71.0(12)
Lu20 C2C Lu18 38.8(9)
Lu11 C2C Lu18 146.3(7)
Lu22 C2C Lu18 52.9(11)
Lu14 C2C Lu18 112.9(11)
Lu2 C2C Lu18 42.5(8)
Lu19 C2C Lu18 142.4(9)
Lu9 C2C Lu18 140.2(10)
Lu4 C2C Lu18 22.7(7)
C3C C2C Lu3 93.7(15)
C1C C2C Lu3 74.4(11)
Lu20 C2C Lu3 14.9(8)
Lu11 C2C Lu3 154.0(5)
Lu22 C2C Lu3 30.3(9)
Lu14 C2C Lu3 133.9(9)
Lu2 C2C Lu3 35.7(6)
Lu19 C2C Lu3 167.3(7)
Lu9 C2C Lu3 142.8(8)
Lu4 C2C Lu3 8.2(2)
Lu18 C2C Lu3 25.2(6)
C2C C3C C1C 49.9(11)
C2C C3C Lu14 90.7(18)
C1C C3C Lu14 74.8(15)
C2C C3C Lu10 92.5(16)
C1C C3C Lu10 63.6(13)
Lu14 C3C Lu10 17.6(11)
C2C C3C Lu19 75.1(15)
C1C C3C Lu19 89.4(14)
Lu14 C3C Lu19 36.0(12)
Lu10 C3C Lu19 52.8(12)
C2C C3C Lu18 82.6(17)
C1C C3C Lu18 71.4(14)
Lu14 C3C Lu18 140.7(16)
Lu10 C3C Lu18 123.6(14)
Lu19 C3C Lu18 156.9(14)
C2C C3C Lu11 62.5(12)
C1C C3C Lu11 99.1(13)
Lu14 C3C Lu11 66.5(12)
Lu10 C3C Lu11 82.7(12)
Lu19 C3C Lu11 30.7(7)
Lu18 C3C Lu11 138.0(13)
C2C C3C Lu16 77.0(14)
C1C C3C Lu16 63.4(11)
Lu14 C3C Lu16 14.1(9)
Lu10 C3C Lu16 21.0(9)
Lu19 C3C Lu16 35.0(8)
Lu18 C3C Lu16 133.4(12)
Lu11 C3C Lu16 63.1(8)
C2C C3C Lu7 80.8(14)
C1C C3C Lu7 70.1(11)
Lu14 C3C Lu7 10.2(9)
Lu10 C3C Lu7 23.0(9)
Lu19 C3C Lu7 30.3(7)
Lu18 C3C Lu7 140.0(12)
Lu11 C3C Lu7 59.7(6)
Lu16 C3C Lu7 6.7(3)
C2C C3C Lu17 107(2)
C1C C3C Lu17 96(2)
Lu14 C3C Lu17 21.9(17)
Lu10 C3C Lu17 34.8(15)
Lu19 C3C Lu17 36.7(14)
Lu18 C3C Lu17 154.5(16)
Lu11 C3C Lu17 64.7(13)
Lu16 C3C Lu17 35.0(15)
Lu7 C3C Lu17 29.0(15)
C2C C3C Lu2 62.0(13)
C1C C3C Lu2 85.5(14)
Lu14 C3C Lu2 152.7(15)
Lu10 C3C Lu2 148.8(14)
Lu19 C3C Lu2 127.4(12)
Lu18 C3C Lu2 40.9(9)
Lu11 C3C Lu2 99.0(9)
Lu16 C3C Lu2 138.8(11)
Lu7 C3C Lu2 142.8(11)
Lu17 C3C Lu2 163.7(16)
C2C C3C Lu20 46.9(13)
C1C C3C Lu20 49.0(12)
Lu14 C3C Lu20 122.6(15)
Lu10 C3C Lu20 112.6(13)
Lu19 C3C Lu20 121.2(13)
Lu18 C3C Lu20 35.9(9)
Lu11 C3C Lu20 107.2(10)
Lu16 C3C Lu20 109.5(11)
Lu7 C3C Lu20 115.7(11)
Lu17 C3C Lu20 144.4(19)
Lu2 C3C Lu20 37.0(8)
N1A Ni1A N3A 178.4(2)
N1A Ni1A N2A 89.6(2)
N3A Ni1A N2A 90.3(2)
N1A Ni1A N4A 90.4(2)
N3A Ni1A N4A 89.6(3)
N2A Ni1A N4A 177.8(2)
C8A N1A C1A 105.5(6)
C8A N1A Ni1A 127.8(5)
C1A N1A Ni1A 126.7(5)
C10A N2A C16A 104.6(6)
C10A N2A Ni1A 127.5(5)
C16A N2A Ni1A 127.8(5)
C35A N3A C18A 106.3(6)
C35A N3A Ni1A 127.3(5)
C18A N3A Ni1A 126.3(5)
C26A N4A C33A 104.4(6)
C26A N4A Ni1A 127.7(5)
C33A N4A Ni1A 127.8(5)
C34A C1A N1A 126.2(6)
C34A C1A C2A 123.6(7)
N1A C1A C2A 110.1(7)
C5A C2A C1A 106.6(6)
C5A C2A C3A 128.7(7)
C1A C2A C3A 124.7(7)
C2A C3A C4A 113.5(6)
C2A C5A C8A 106.3(7)
C2A C5A C6A 128.8(6)
C8A C5A C6A 124.7(7)
C5A C6A C7A 112.4(6)
N1A C8A C9A 125.8(6)
N1A C8A C5A 111.5(6)
C9A C8A C5A 122.7(7)
C10A C9A C8A 123.5(7)
C9A C10A N2A 125.6(7)
C9A C10A C11A 123.6(7)
N2A C10A C11A 110.8(6)
C13A C11A C10A 105.9(7)
C13A C11A C12A 130.0(7)
C10A C11A C12A 124.1(7)
C11A C12A C36A 113.8(7)
C11A C13A C16A 107.2(7)
C11A C13A C14A 127.1(8)
C16A C13A C14A 125.6(7)
C13A C14A C15A 113.2(7)
C17A C16A N2A 124.3(7)
C17A C16A C13A 124.3(6)
N2A C16A C13A 111.4(6)
C18A C17A C16A 124.4(6)
C17A C18A N3A 126.8(7)
C17A C18A C19A 123.6(7)
N3A C18A C19A 109.6(7)
C22A C19A C18A 107.1(6)
C22A C19A C20A 128.4(7)
C18A C19A C20A 124.3(7)
C19A C20A C21A 112.1(6)
C19A C22A C35A 106.1(7)
C19A C22A C23A 128.6(6)
C35A C22A C23A 125.1(7)
C22A C23A C24A 111.7(7)
C35A C25A C26A 122.4(7)
N4A C26A C25A 125.9(7)
N4A C26A C27A 112.0(6)
C25A C26A C27A 122.1(7)
C30A C27A C26A 104.8(7)
C30A C27A C28A 129.7(7)
C26A C27A C28A 125.6(7)
C27A C28A C29A 114.0(7)
C27A C30A C33A 107.7(7)
C27A C30A C31A 127.8(8)
C33A C30A C31A 124.4(7)
C32A C31A C30A 113.9(7)
N4A C33A C34A 123.8(7)
N4A C33A C30A 111.1(6)
C34A C33A C30A 125.1(7)
C1A C34A C33A 125.1(6)
N3A C35A C25A 127.1(6)
N3A C35A C22A 110.8(6)
C25A C35A C22A 122.1(7)
C9 C1 C2 122.6(13)
C9 C1 C5 122.6(13)
C2 C1 C5 103.7(13)
C12 C2 C3 119.6(12)
C12 C2 C1 121.5(12)
C3 C2 C1 110.1(14)
C4 C3 C2 109.7(14)
C4 C3 C15 118.9(13)
C2 C3 C15 121.5(13)
C18 C4 C3 120.9(15)
C18 C4 C5 122.4(16)
C3 C4 C5 105.9(14)
C6 C5 C4 117.6(16)
C6 C5 C1 119.8(16)
C4 C5 C1 109.8(13)
C5 C6 C20 121.5(18)
C5 C6 C7 120.8(17)
C20 C6 C7 106.7(14)
C8 C7 C22 125.3(14)
C8 C7 C6 121.2(13)
C22 C7 C6 104.6(15)
C7 C8 C25 116.8(14)
C7 C8 C9 116.0(13)
C25 C8 C9 121.2(16)
C1 C9 C10 116.0(13)
C1 C9 C8 119.2(15)
C10 C9 C8 117.6(14)
C11 C10 C27 113.1(16)
C11 C10 C9 122.0(13)
C27 C10 C9 120.1(16)
C10 C11 C12 118.6(13)
C10 C11 C29 108.0(13)
C12 C11 C29 121.4(13)
C2 C12 C13 120.9(12)
C2 C12 C11 116.7(12)
C13 C12 C11 114.1(12)
C31 C13 C12 123.8(14)
C31 C13 C14 108.4(13)
C12 C13 C14 118.1(13)
C33 C14 C15 121.4(14)
C33 C14 C13 108.8(14)
C15 C14 C13 122.4(11)
C14 C15 C3 115.9(12)
C14 C15 C16 118.0(12)
C3 C15 C16 119.3(14)
C17 C16 C35 119.5(14)
C17 C16 C15 116.0(13)
C35 C16 C15 119.0(13)
C16 C17 C18 122.0(15)
C16 C17 C38 122.0(15)
C18 C17 C38 109.1(18)
C4 C18 C17 122.0(17)
C4 C18 C19 120.8(19)
C17 C18 C19 104.3(15)
C39 C19 C20 117.4(19)
C39 C19 C18 113.6(19)
C20 C19 C18 116.1(17)
C21 C20 C19 118.1(16)
C21 C20 C6 110.6(18)
C19 C20 C6 121.3(17)
C20 C21 C22 106.9(16)
C20 C21 C41 123.9(19)
C22 C21 C41 119.7(17)
C23 C22 C21 124.1(15)
C23 C22 C7 116.4(18)
C21 C22 C7 110.9(15)
C22 C23 C43 116.4(19)
C22 C23 C24 121.2(15)
C43 C23 C24 118.2(16)
C23 C24 C25 122.0(14)
C23 C24 C46 118.9(14)
C25 C24 C46 114.8(17)
C24 C25 C26 123.4(15)
C24 C25 C8 118.0(17)
C26 C25 C8 115.9(15)
C48 C26 C25 119.3(17)
C48 C26 C27 113(2)
C25 C26 C27 122.5(16)
C10 C27 C26 121.5(19)
C10 C27 C28 104.3(16)
C26 C27 C28 125.3(17)
C50 C28 C29 126(2)
C50 C28 C27 116(2)
C29 C28 C27 109.6(15)
C30 C29 C28 121.6(19)
C30 C29 C11 119.9(16)
C28 C29 C11 104.9(16)
C29 C30 C31 118.7(18)
C29 C30 C52 115(2)
C31 C30 C52 113(2)
C13 C31 C30 121.9(17)
C13 C31 C32 107.7(16)
C30 C31 C32 119.7(18)
C31 C32 C54 123(2)
C31 C32 C33 106.7(14)
C54 C32 C33 122.7(17)
C14 C33 C34 124.0(16)
C14 C33 C32 108.5(15)
C34 C33 C32 119.6(14)
C33 C34 C56 117.0(16)
C33 C34 C35 118.2(13)
C56 C34 C35 119.2(13)
C34 C35 C36 119.8(12)
C34 C35 C16 118.7(13)
C36 C35 C16 118.5(15)
C59 C36 C37 117.0(13)
C59 C36 C35 120.6(15)
C37 C36 C35 119.0(14)
C38 C37 C62 114.9(17)
C38 C37 C36 119.8(15)
C62 C37 C36 119.9(13)
C37 C38 C17 121.1(18)
C37 C38 C39 121.0(16)
C17 C38 C39 108.9(16)
C19 C39 C40 124(2)
C19 C39 C38 103.9(18)
C40 C39 C38 122.9(14)
C41 C40 C39 117.7(17)
C41 C40 C63 115.4(18)
C39 C40 C63 118.0(19)
C40 C41 C21 117.9(18)
C40 C41 C42 118.1(16)
C21 C41 C42 116(2)
C41 C42 C43 121.6(16)
C41 C42 C65 126.2(18)
C43 C42 C65 103.2(15)
C44 C43 C23 124.3(19)
C44 C43 C42 109.6(14)
C23 C43 C42 119.5(17)
C43 C44 C66 112.1(17)
C43 C44 C45 121.6(15)
C66 C44 C45 120.8(14)
C69 C45 C46 121.1(18)
C69 C45 C44 114.9(14)
C46 C45 C44 118.2(15)
C47 C46 C45 117.7(17)
C47 C46 C24 119.7(15)
C45 C46 C24 118.8(18)
C46 C47 C48 123.5(18)
C46 C47 C71 123.5(16)
C48 C47 C71 105(2)
C26 C48 C49 122(2)
C26 C48 C47 119(2)
C49 C48 C47 109.4(19)
C48 C49 C50 123.5(19)
C48 C49 C72 109(2)
C50 C49 C72 116(3)
C28 C50 C51 115(2)
C28 C50 C49 119(3)
C51 C50 C49 120(2)
C50 C51 C52 123(2)
C50 C51 C57 119(2)
C52 C51 C57 107(2)
C53 C52 C51 106(2)
C53 C52 C30 128(2)
C51 C52 C30 119(2)
C74 C53 C52 111(3)
C74 C53 C54 122(2)
C52 C53 C54 118(2)
C55 C54 C53 118(2)
C55 C54 C32 115(2)
C53 C54 C32 117.7(19)
C54 C55 C76 122(2)
C54 C55 C56 123.9(18)
C76 C55 C56 105.5(16)
C34 C56 C58 119.2(16)
C34 C56 C55 120.8(15)
C58 C56 C55 110.8(16)
C73 C57 C74 123(2)
C73 C57 C51 124(3)
C74 C57 C51 106(2)
C59 C58 C56 123.9(13)
C59 C58 C77 119.9(12)
C56 C58 C77 105.9(15)
C58 C59 C36 116.8(13)
C58 C59 C60 118.4(13)
C36 C59 C60 120.9(14)
C61 C60 C79 116.1(12)
C61 C60 C59 120.1(13)
C79 C60 C59 119.0(14)
C60 C61 C62 121.2(14)
C60 C61 C82 123.2(11)
C62 C61 C82 109.1(13)
C61 C62 C63 107.9(14)
C61 C62 C37 120.4(15)
C63 C62 C37 124.0(14)
C64 C63 C40 129.1(19)
C64 C63 C62 107.2(13)
C40 C63 C62 117.4(17)
C63 C64 C82 111.3(15)
C63 C64 C65 118.9(14)
C82 C64 C65 112.7(14)
C66 C65 C64 122.4(13)
C66 C65 C42 108.7(16)
C64 C65 C42 111.1(15)
C65 C66 C44 106.3(14)
C65 C66 C67 123.3(13)
C44 C66 C67 119.6(15)
C68 C67 C81 120.0(14)
C68 C67 C66 117.1(12)
C81 C67 C66 115.4(13)
C67 C68 C85 120.6(13)
C67 C68 C69 121.1(14)
C85 C68 C69 109.3(15)
C45 C69 C68 123.4(16)
C45 C69 C70 120.1(14)
C68 C69 C70 104.7(15)
C71 C70 C86 119(2)
C71 C70 C69 122.1(19)
C86 C70 C69 108.9(15)
C70 C71 C72 124(2)
C70 C71 C47 114.6(19)
C72 C71 C47 110.4(19)
C73 C72 C71 123(2)
C73 C72 C49 122(3)
C71 C72 C49 105(3)
C57 C73 C72 119(2)
C57 C73 C87 121(2)
C72 C73 C87 115(2)
C53 C74 C57 109(2)
C53 C74 C75 122(2)
C57 C74 C75 121(2)
C88 C75 C76 121.6(18)
C88 C75 C74 118(2)
C76 C75 C74 113(2)
C75 C76 C77 118.8(16)
C75 C76 C55 121.2(17)
C77 C76 C55 108.8(17)
C78 C77 C76 119.9(17)
C78 C77 C58 121.6(15)
C76 C77 C58 108.7(13)
C77 C78 C83 122.2(16)
C77 C78 C79 117.6(14)
C83 C78 C79 110.3(12)
C60 C79 C80 120.9(12)
C60 C79 C78 122.3(12)
C80 C79 C78 103.8(12)
C81 C80 C79 122.2(12)
C81 C80 C84 118.7(11)
C79 C80 C84 109.6(13)
C80 C81 C82 117.4(11)
C80 C81 C67 119.3(12)
C82 C81 C67 116.7(11)
C81 C82 C64 128.8(13)
C81 C82 C61 117.2(11)
C64 C82 C61 104.1(12)
C78 C83 C84 109.3(14)
C78 C83 C88 121.3(14)
C84 C83 C88 118.7(15)
C85 C84 C83 123.1(15)
C85 C84 C80 119.5(13)
C83 C84 C80 106.7(13)
C84 C85 C86 120.7(16)
C84 C85 C68 121.8(14)
C86 C85 C68 107.7(14)
C70 C86 C85 109.2(17)
C70 C86 C87 120.1(17)
C85 C86 C87 120.9(17)
C86 C87 C88 118.9(17)
C86 C87 C73 119(2)
C88 C87 C73 114.8(18)
C75 C88 C83 115.1(18)
C75 C88 C87 122.4(18)
C83 C88 C87 117.7(16)
C2B C1B C6B 123.1(12)
C5B C4B C3B 113.0(11)
C4B C5B C6B 128.1(11)
C1B C6B C5B 113.7(11)
C3B C2B C1B 121.1(12)
C2B C3B C4B 121.0(11)
C3D C1D C7D 120.0
C1D C3D C4D 120.0
C3D C4D C5D 120.0
C6D C5D C4D 120.0
C7D C6D C5D 120.0
C6D C7D C1D 120.0
S2E C1E S1E 166(3)

loop_
_geom_bond_atom_site_label_1
_geom_bond_atom_site_label_2
_geom_bond_distance
Lu1 Lu6 1.132(17)
Lu1 C1C 1.725(18)
Lu1 Lu23 2.06(4)
Lu1 Lu18 2.07(2)
Lu1 Lu20 2.14(2)
Lu1 Lu3 2.265(6)
Lu1 Lu4 2.445(9)
Lu1 Lu8 2.618(13)
Lu1 Lu21 2.64(3)
Lu1 C2C 2.752(10)
Lu1 C3C 2.78(2)
Lu1 Lu5 2.85(3)
Lu2 Lu4 1.09(2)
Lu2 Lu22 1.10(3)
Lu2 Lu3 1.41(2)
Lu2 Lu5 1.49(3)
Lu2 Lu20 1.56(3)
Lu2 Lu18 1.63(3)
Lu2 Lu21 1.79(4)
Lu2 C2C 2.147(19)
Lu2 C3C 2.43(3)
Lu2 Lu6 2.59(3)
Lu2 Lu23 2.59(5)
Lu2 C1C 2.79(2)
Lu3 Lu20 0.75(3)
Lu3 Lu21 0.83(4)
Lu3 Lu5 0.90(3)
Lu3 Lu18 1.03(3)
Lu3 Lu22 1.21(3)
Lu3 Lu6 1.272(17)
Lu3 Lu23 1.62(4)
Lu3 C1C 2.37(2)
Lu3 C2C 2.394(12)
Lu3 C3C 2.71(3)
Lu4 Lu5 0.83(3)
Lu4 Lu20 0.87(3)
Lu4 Lu18 0.90(3)
Lu4 Lu21 1.08(4)
Lu4 Lu22 1.13(3)
Lu4 Lu6 1.536(18)
Lu4 Lu23 1.87(5)
Lu4 C2C 2.248(15)
Lu4 C1C 2.38(2)
Lu4 C3C 2.51(3)
Lu5 Lu18 1.13(3)
Lu5 Lu21 1.45(5)
Lu5 Lu20 1.62(4)
Lu5 Lu22 1.78(4)
Lu5 Lu6 1.84(3)
Lu5 Lu23 2.47(5)
Lu6 Lu20 1.37(3)
Lu6 Lu18 1.42(3)
Lu6 Lu23 1.51(4)
Lu6 Lu21 1.62(4)
Lu6 C1C 2.08(3)
Lu6 Lu22 2.24(4)
Lu6 C2C 2.713(18)
Lu7 Lu15 0.63(3)
Lu7 Lu12 0.74(3)
Lu7 Lu14 0.83(3)
Lu7 Lu10 0.96(3)
Lu7 Lu9 1.00(4)
Lu7 Lu17 1.22(6)
Lu7 Lu19 1.22(2)
Lu7 Lu24 1.25(4)
Lu7 Lu13 1.28(5)
Lu7 Lu8 1.571(13)
Lu7 Lu11 2.336(5)
Lu7 C1C 2.40(2)
Lu8 Lu10 0.98(3)
Lu8 Lu16 1.34(2)
Lu8 Lu13 1.39(4)
Lu8 Lu14 1.59(3)
Lu8 Lu15 1.72(3)
Lu8 Lu9 1.77(3)
Lu8 C1C 1.84(2)
Lu8 Lu24 1.91(4)
Lu8 Lu12 2.00(3)
Lu8 Lu17 2.33(6)
Lu8 Lu19 2.61(2)
Lu9 Lu13 0.66(4)
Lu9 Lu16 0.85(3)
Lu9 Lu12 1.09(4)
Lu9 Lu24 1.26(5)
Lu9 Lu19 1.43(4)
Lu9 Lu14 1.48(4)
Lu9 Lu10 1.61(4)
Lu9 Lu15 1.63(5)
Lu9 C1C 2.14(3)
Lu9 Lu17 2.16(7)
Lu10 Lu14 0.71(3)
Lu10 Lu16 0.88(3)
Lu10 Lu15 0.89(3)
Lu10 Lu17 1.39(6)
Lu10 Lu12 1.61(4)
Lu10 Lu13 1.61(5)
Lu10 Lu24 1.88(5)
Lu10 Lu19 1.88(4)
Lu10 C1C 1.98(3)
Lu11 Lu19 1.17(2)
Lu11 C2C 2.004(11)
Lu11 Lu14 2.21(3)
Lu11 C3C 2.26(2)
Lu11 Lu16 2.450(17)
Lu11 Lu17 2.51(5)
Lu11 Lu12 2.59(3)
Lu11 Lu15 2.63(2)
Lu11 Lu13 2.83(5)
Lu12 Lu24 0.72(4)
Lu12 Lu16 0.82(3)
Lu12 Lu15 1.12(4)
Lu12 Lu13 1.33(5)
Lu12 Lu19 1.52(3)
Lu12 Lu14 1.57(4)
Lu12 Lu17 1.65(6)
Lu13 Lu16 1.03(5)
Lu13 Lu24 1.15(6)
Lu13 Lu14 1.76(5)
Lu13 Lu15 1.84(6)
Lu13 Lu19 2.05(5)
Lu13 C1C 2.10(4)
Lu13 Lu17 2.48(8)
Lu14 Lu15 0.84(3)
Lu14 Lu16 0.89(3)
Lu14 Lu17 1.08(6)
Lu14 Lu19 1.26(4)
Lu14 C3C 1.67(4)
Lu14 C1C 1.97(3)
Lu15 Lu17 0.72(5)
Lu15 Lu16 0.83(3)
Lu15 Lu19 1.49(3)
Lu15 Lu24 1.63(5)
Lu15 C3C 2.49(3)
Lu16 Lu24 1.18(5)
Lu16 Lu19 1.40(3)
Lu16 Lu17 1.46(6)
Lu16 C1C 2.21(2)
Lu16 C3C 2.42(3)
Lu17 Lu19 1.47(6)
Lu17 Lu24 2.26(7)
Lu17 C3C 2.43(6)
Lu18 Lu20 1.46(3)
Lu18 Lu21 1.86(5)
Lu18 Lu22 1.95(4)
Lu18 C3C 2.18(3)
Lu18 C1C 2.24(3)
Lu18 C2C 2.33(2)
Lu19 C3C 2.14(3)
Lu19 C2C 2.15(3)
Lu20 Lu21 0.87(4)
Lu20 Lu22 0.91(3)
Lu20 Lu23 1.07(5)
Lu20 C1C 1.87(3)
Lu20 C2C 1.89(3)
Lu21 Lu22 1.07(5)
Lu21 Lu23 1.26(5)
Lu21 C1C 2.70(4)
Lu21 C2C 2.71(4)
Lu22 Lu23 1.68(5)
Lu22 C2C 2.02(3)
Lu22 C1C 2.46(4)
Lu22 C3C 2.72(4)
Lu23 C1C 2.03(5)
Lu23 C2C 2.42(4)
C1C C2C 1.203(19)
C1C C3C 1.56(3)
C2C C3C 1.13(2)
Ni1A N1A 1.966(6)
Ni1A N3A 1.969(6)
Ni1A N2A 1.977(6)
Ni1A N4A 1.978(6)
N1A C8A 1.353(10)
N1A C1A 1.380(9)
N2A C10A 1.368(10)
N2A C16A 1.380(9)
N3A C35A 1.353(10)
N3A C18A 1.375(9)
N4A C26A 1.360(10)
N4A C33A 1.381(9)
C1A C34A 1.358(11)
C1A C2A 1.453(10)
C2A C5A 1.354(11)
C2A C3A 1.500(9)
C3A C4A 1.508(10)
C5A C8A 1.446(9)
C5A C6A 1.502(11)
C6A C7A 1.525(11)
C8A C9A 1.386(11)
C9A C10A 1.366(10)
C10A C11A 1.456(11)
C11A C13A 1.355(11)
C11A C12A 1.505(12)
C12A C36A 1.527(14)
C13A C16A 1.419(11)
C13A C14A 1.511(10)
C14A C15A 1.520(11)
C16A C17A 1.376(10)
C17A C18A 1.364(11)
C18A C19A 1.458(10)
C19A C22A 1.349(11)
C19A C20A 1.496(10)
C20A C21A 1.527(11)
C22A C35A 1.460(9)
C22A C23A 1.496(10)
C23A C24A 1.531(11)
C25A C35A 1.378(11)
C25A C26A 1.383(10)
C26A C27A 1.453(11)
C27A C30A 1.362(11)
C27A C28A 1.478(12)
C28A C29A 1.523(12)
C30A C33A 1.420(11)
C30A C31A 1.519(9)
C31A C32A 1.496(13)
C33A C34A 1.387(11)
C1 C9 1.36(2)
C1 C2 1.416(19)
C1 C5 1.45(2)
C2 C12 1.402(19)
C2 C3 1.407(19)
C3 C4 1.38(2)
C3 C15 1.462(19)
C4 C18 1.35(2)
C4 C5 1.44(2)
C5 C6 1.32(2)
C6 C20 1.44(2)
C6 C7 1.47(2)
C7 C8 1.41(2)
C7 C22 1.44(2)
C8 C25 1.48(2)
C8 C9 1.503(19)
C9 C10 1.48(2)
C10 C11 1.39(2)
C10 C27 1.39(2)
C11 C12 1.475(18)
C11 C29 1.49(2)
C12 C13 1.416(18)
C13 C31 1.41(2)
C13 C14 1.45(2)
C14 C33 1.370(19)
C14 C15 1.40(2)
C15 C16 1.48(2)
C16 C17 1.38(2)
C16 C35 1.472(18)
C17 C18 1.41(2)
C17 C38 1.42(2)
C18 C19 1.43(3)
C19 C39 1.39(2)
C19 C20 1.40(3)
C20 C21 1.39(2)
C21 C22 1.41(3)
C21 C41 1.42(2)
C22 C23 1.41(2)
C23 C43 1.41(2)
C23 C24 1.42(2)
C24 C25 1.44(2)
C24 C46 1.53(2)
C25 C26 1.44(3)
C26 C48 1.40(3)
C26 C27 1.45(3)
C27 C28 1.50(3)
C28 C50 1.36(3)
C28 C29 1.44(3)
C29 C30 1.38(3)
C30 C31 1.42(3)
C30 C52 1.50(3)
C31 C32 1.45(2)
C32 C54 1.46(3)
C32 C33 1.47(3)
C33 C34 1.41(2)
C34 C56 1.42(2)
C34 C35 1.44(2)
C35 C36 1.47(2)
C36 C59 1.42(2)
C36 C37 1.46(2)
C37 C38 1.39(2)
C37 C62 1.46(2)
C38 C39 1.44(3)
C39 C40 1.41(3)
C40 C41 1.38(3)
C40 C63 1.42(2)
C41 C42 1.44(3)
C42 C43 1.46(3)
C42 C65 1.50(2)
C43 C44 1.34(2)
C44 C66 1.42(2)
C44 C45 1.46(2)
C45 C69 1.40(2)
C45 C46 1.41(2)
C46 C47 1.36(3)
C47 C48 1.44(3)
C47 C71 1.53(3)
C48 C49 1.41(3)
C49 C50 1.43(3)
C49 C72 1.52(3)
C50 C51 1.41(3)
C51 C52 1.45(3)
C51 C57 1.46(3)
C52 C53 1.39(3)
C53 C74 1.38(3)
C53 C54 1.40(3)
C54 C55 1.34(3)
C55 C76 1.47(3)
C55 C56 1.48(3)
C56 C58 1.42(2)
C57 C73 1.35(3)
C57 C74 1.41(3)
C58 C59 1.42(2)
C58 C77 1.50(2)
C59 C60 1.468(18)
C60 C61 1.38(2)
C60 C79 1.40(2)
C61 C62 1.387(18)
C61 C82 1.462(19)
C62 C63 1.45(3)
C63 C64 1.37(2)
C64 C82 1.437(17)
C64 C65 1.45(2)
C65 C66 1.40(2)
C66 C67 1.49(2)
C67 C68 1.34(2)
C67 C81 1.475(16)
C68 C85 1.41(2)
C68 C69 1.446(19)
C69 C70 1.45(3)
C70 C71 1.36(2)
C70 C86 1.40(2)
C71 C72 1.37(3)
C72 C73 1.36(3)
C73 C87 1.55(3)
C74 C75 1.46(3)
C75 C88 1.42(3)
C75 C76 1.42(3)
C76 C77 1.43(2)
C77 C78 1.34(2)
C78 C83 1.38(2)
C78 C79 1.50(2)
C79 C80 1.426(18)
C80 C81 1.376(17)
C80 C84 1.47(2)
C81 C82 1.434(17)
C83 C84 1.42(2)
C83 C88 1.46(2)
C84 C85 1.35(2)
C85 C86 1.40(2)
C86 C87 1.42(3)
C87 C88 1.47(3)
C1B C2B 1.366(19)
C1B C6B 1.383(16)
C4B C5B 1.374(15)
C4B C3B 1.460(18)
C5B C6B 1.397(16)
C2B C3B 1.35(2)
C1D C3D 1.3900
C1D C7D 1.3900
C3D C4D 1.3900
C4D C5D 1.3900
C5D C6D 1.3900
C6D C7D 1.3900
C1E S2E 1.507(10)
C1E S1E 1.507(10)
